data_7128123
loop_
_publ_author_name
'Klementyeva, Svetlana V.'
'Schrenk, Claudio'
'Zhang, Minghui'
'Khusniyarov, Marat M.'
'Schnepf, Andreas'

_publ_section_title
;
 (thf)<sub>2</sub>Ln(Ge<sub>9</sub>{Si(SiMe<sub>3</sub>)<sub>3</sub>}<sub>3</sub>)<sub>2</sub>
 (Ln = Eu, Sm): the first coordination of metalloid germanium clusters to
 lanthanides.
;
_journal_issue 38
_journal_name_full 'Chemical communications (Cambridge, England)'
_journal_page_first 4730
_journal_page_last 4733
_journal_paper_doi 10.1039/d1cc01151k
_journal_volume 57
_journal_year 2021
_chemical_formula_moiety 'C62 H178 Ge18 O2 Si24 Sm, 2(C6 H14)'
_chemical_formula_sum 'C74 H206 Ge18 O2 Si24 Sm'
_chemical_formula_weight 3259.51
_chemical_properties_physical Air-sensitive,Moisture-sensitive
_space_group_crystal_system monoclinic
_space_group_IT_number 14
_space_group_name_Hall '-P 2ybc'
_space_group_name_H-M_alt 'P 1 21/c 1'
_atom_sites_solution_hydrogens geom
_atom_sites_solution_primary dual
_audit_creation_date 2020-02-27
_audit_creation_method
;
Olex2 1.2
(compiled 2018.05.29 svn.r3508 for OlexSys, GUI svn.r5506)
;
_audit_update_record
;
2020-12-10 deposited with the CCDC.	2021-04-01 downloaded from the CCDC.
;
_cell_angle_alpha 90
_cell_angle_beta 112.337(3)
_cell_angle_gamma 90
_cell_formula_units_Z 4
_cell_length_a 22.788(5)
_cell_length_b 24.181(5)
_cell_length_c 29.737(6)
_cell_measurement_reflns_used 9910
_cell_measurement_temperature 150
_cell_measurement_theta_max 21.114
_cell_measurement_theta_min 2.204
_cell_volume 15157(6)
_computing_cell_refinement 'SAINT V8.40A (Bruker, 2016)'
_computing_data_reduction 'SAINT V8.40A (Bruker, 2016)'
_computing_molecular_graphics 'Olex2 (Dolomanov et al., 2009)'
_computing_publication_material 'Olex2 (Dolomanov et al., 2009)'
_computing_structure_refinement 'ShelXL (Sheldrick, 2015)'
_computing_structure_solution 'ShelXT (Sheldrick, 2015)'
_diffrn_ambient_temperature 150.0
_diffrn_detector 'Bruker APEX2 area detector'
_diffrn_detector_area_resol_mean 7.9
_diffrn_detector_type 'CCD area detector'
_diffrn_measured_fraction_theta_full 1.000
_diffrn_measured_fraction_theta_max 0.995
_diffrn_measurement_device 'three-circle diffractometer'
_diffrn_measurement_device_type 'Bruker SMART APEX2 area detector'
_diffrn_measurement_method '\w and \f scans'
_diffrn_radiation_monochromator 'mirror optics'
_diffrn_radiation_probe x-ray
_diffrn_radiation_type MoK\a
_diffrn_radiation_wavelength 0.71073
_diffrn_reflns_av_R_equivalents 0.1136
_diffrn_reflns_av_unetI/netI 0.0693
_diffrn_reflns_Laue_measured_fraction_full 1.000
_diffrn_reflns_Laue_measured_fraction_max 0.995
_diffrn_reflns_limit_h_max 28
_diffrn_reflns_limit_h_min -28
_diffrn_reflns_limit_k_max 30
_diffrn_reflns_limit_k_min -30
_diffrn_reflns_limit_l_max 37
_diffrn_reflns_limit_l_min -37
_diffrn_reflns_number 250840
_diffrn_reflns_point_group_measured_fraction_full 1.000
_diffrn_reflns_point_group_measured_fraction_max 0.995
_diffrn_reflns_theta_full 25.242
_diffrn_reflns_theta_max 26.491
_diffrn_reflns_theta_min 1.283
_diffrn_source 'microfocus sealed X-ray tube'
_diffrn_source_type 'Incoatec I\ms'
_exptl_absorpt_coefficient_mu 4.110
_exptl_absorpt_correction_T_max 0.7454
_exptl_absorpt_correction_T_min 0.5298
_exptl_absorpt_correction_type multi-scan
_exptl_absorpt_process_details
'SADABS-2016/2 (Bruker,2016/2) was used for absorption correction. wR2(int) was 0.1408 before and 0.0564 after correction. The Ratio of minimum to maximum transmission is 0.7108. The \l/2 correction factor is Not present.'
_exptl_crystal_colour 'light orange'
_exptl_crystal_colour_modifier light
_exptl_crystal_colour_primary orange
_exptl_crystal_density_diffrn 1.428
_exptl_crystal_description irregular
_exptl_crystal_F_000 6560
_exptl_crystal_preparation 'Magnetic properties'
_exptl_crystal_recrystallization_method 'Re-crystallisation from solvent: thf, hexane'
_exptl_crystal_size_max 0.252
_exptl_crystal_size_mid 0.224
_exptl_crystal_size_min 0.038
_refine_diff_density_max 1.134
_refine_diff_density_min -0.666
_refine_diff_density_rms 0.120
_refine_ls_extinction_method none
_refine_ls_goodness_of_fit_ref 1.018
_refine_ls_hydrogen_treatment constr
_refine_ls_matrix_type full
_refine_ls_number_parameters 1183
_refine_ls_number_reflns 31226
_refine_ls_number_restraints 363
_refine_ls_restrained_S_all 1.017
_refine_ls_R_factor_all 0.1029
_refine_ls_R_factor_gt 0.0488
_refine_ls_shift/su_max 0.001
_refine_ls_shift/su_mean 0.000
_refine_ls_structure_factor_coef Fsqd
_refine_ls_weighting_details 'w=1/[\s^2^(Fo^2^)+(0.0455P)^2^+36.9081P] where P=(Fo^2^+2Fc^2^)/3'
_refine_ls_weighting_scheme calc
_refine_ls_wR_factor_gt 0.1037
_refine_ls_wR_factor_ref 0.1262
_reflns_Friedel_coverage 0.000
_reflns_number_gt 19279
_reflns_number_total 31226
_reflns_threshold_expression 'I > 2\s(I)'
_cod_data_source_file d1cc01151k2.cif
_cod_data_source_block 1
_cod_depositor_comments 'Adding full bibliography for 7128123--7128124.cif.'
_cod_original_cell_volume 15157(5)
_cod_database_code 7128123
_shelx_shelxl_version_number 2014/7
_shelx_space_group_comment
;
The symmetry employed for this shelxl refinement is uniquely defined
by the following loop, which should always be used as a source of
symmetry information in preference to the above space-group names.
They are only intended as comments.
;
_olex2_refinement_description
;
1. Fixed Uiso
 At 1.2 times of:
  All C(H,H) groups
 At 1.5 times of:
  All C(H,H,H) groups
2. Restrained distances
 C818-C817 = C817-C816 = C816-C815 = C815-C814 = C814-C813
 1.54 with sigma of 0.02
 C801-C802 \\sim C802-C803 \\sim C803-C804 \\sim C804-C805 \\sim C805-C806
 with sigma of 0.02
 C801-C803 \\sim C803-C805 \\sim C802-C804 \\sim C804-C806
 with sigma of 0.04
 C807-C808 \\sim C808-C809 \\sim C809-C810 \\sim C810-C811 \\sim C811-C812
 with sigma of 0.02
 C807-C809 \\sim C809-C811 \\sim C808-C810 \\sim C810-C812
 with sigma of 0.04
 C802-C801 \\sim C803-C802 \\sim C804-C803 \\sim C805-C804 \\sim C806-C805
\\sim C808-C807 \\sim C809-
 C808 \\sim C809-C810 \\sim C811-C810 \\sim C812-C811
 with sigma of 0.02
 C813-C814 \\sim C814-C815 \\sim C815-C816 \\sim C816-C817 \\sim C817-C818
 with sigma of 0.02
 C813-C815 \\sim C815-C817 \\sim C814-C816 \\sim C816-C818
 with sigma of 0.04
 C818-C816 \\sim C817-C815 \\sim C816-C814 \\sim C815-C813
 with sigma of 0.02
3. Uiso/Uaniso restraints and constraints
C801 \\sim C802 \\sim C803 \\sim C804 \\sim C805 \\sim C806: within 2A with
sigma of 0.04 and sigma for terminal atoms of 0.08
C807 \\sim C808 \\sim C809 \\sim C810 \\sim C811 \\sim C812: within 2A with
sigma of 0.04 and sigma for terminal atoms of 0.08
C813 \\sim C814 \\sim C815 \\sim C816 \\sim C817 \\sim C818: within 2A with
sigma of 0.04 and sigma for terminal atoms of 0.08
C812 \\sim C818: within 2A with sigma of 0.01 and sigma for terminal atoms of
0.02
C811 \\sim C817: within 2A with sigma of 0.01 and sigma for terminal atoms of
0.02
C810 \\sim C816: within 2A with sigma of 0.01 and sigma for terminal atoms of
0.02
C809 \\sim C815: within 2A with sigma of 0.01 and sigma for terminal atoms of
0.02
C808 \\sim C814: within 2A with sigma of 0.01 and sigma for terminal atoms of
0.02
C807 \\sim C813: within 2A with sigma of 0.01 and sigma for terminal atoms of
0.02
Uanis(C812) \\sim Ueq, Uanis(C811) \\sim Ueq, Uanis(C810) \\sim Ueq,
Uanis(C809) \\sim Ueq, Uanis(C808) \\sim Ueq, Uanis(C807) \\sim Ueq: with sigma
of 0.03 and sigma for terminal atoms of 0.06
Uanis(C814) \\sim Ueq, Uanis(C813) \\sim Ueq, Uanis(C815) \\sim Ueq,
Uanis(C817) \\sim Ueq, Uanis(C816) \\sim Ueq, Uanis(C818) \\sim Ueq: with sigma
of 0.03 and sigma for terminal atoms of 0.06
4. Rigid body (RIGU) restrains
 C801, C802, C803, C804, C805, C806
 with sigma for 1-2 distances of 0.004 and sigma for 1-3 distances of 0.004
 C807, C808, C809, C810, C811, C812
 with sigma for 1-2 distances of 0.004 and sigma for 1-3 distances of 0.004
 C813, C814, C815, C816, C817, C818
 with sigma for 1-2 distances of 0.004 and sigma for 1-3 distances of 0.004
5. Others
 Sof(C813)=Sof(H81H)=Sof(H81I)=Sof(H81J)=Sof(C814)=Sof(H81K)=Sof(H81L)=
 Sof(C815)=Sof(H81M)=Sof(H81N)=Sof(C816)=Sof(H81O)=Sof(H81P)=Sof(C817)=
 Sof(H81Q)=Sof(H81R)=Sof(C818)=Sof(H81S)=Sof(H81T)=Sof(H81U)=1-FVAR(1)
 Sof(C807)=Sof(H80O)=Sof(H80P)=Sof(H80Q)=Sof(C808)=Sof(H80R)=Sof(H80S)=
 Sof(C809)=Sof(H80T)=Sof(H80U)=Sof(C810)=Sof(H81A)=Sof(H81B)=Sof(C811)=
 Sof(H81C)=Sof(H81D)=Sof(C812)=Sof(H81E)=Sof(H81F)=Sof(H81G)=FVAR(1)
6.a Secondary CH2 refined with riding coordinates:
 C702(H70A,H70B), C703(H70C,H70D), C704(H70E,H70F), C705(H70G,H70H), C707(H70I,
 H70J), C708(H70K,H70L), C709(H70M,H70N), C710(H71A,H71B), C802(H80D,H80E),
 C803(H80F,H80G), C804(H80H,H80I), C805(H80J,H80K), C808(H80R,H80S), C809(H80T,
 H80U), C810(H81A,H81B), C811(H81C,H81D), C814(H81K,H81L), C815(H81M,H81N),
 C816(H81O,H81P), C817(H81Q,H81R)
6.b Me refined with riding coordinates:
 C807(H80O,H80P,H80Q), C812(H81E,H81F,H81G), C813(H81H,H81I,H81J), C818(H81S,
 H81T,H81U)
6.c Idealised Me refined as rotating group:
 C111(H11A,H11B,H11C), C112(H11D,H11E,H11F), C113(H11G,H11H,H11I), C121(H12A,
 H12B,H12C), C122(H12D,H12E,H12F), C123(H12G,H12H,H12I), C131(H13A,H13B,H13C),
 C132(H13D,H13E,H13F), C133(H13G,H13H,H13I), C211(H21A,H21B,H21C), C212(H21D,
 H21E,H21F), C213(H21G,H21H,H21I), C221(H22A,H22B,H22C), C222(H22D,H22E,H22F),
 C223(H22G,H22H,H22I), C231(H23A,H23B,H23C), C232(H23D,H23E,H23F), C233(H23G,
 H23H,H23I), C311(H31A,H31B,H31C), C312(H31D,H31E,H31F), C313(H31G,H31H,H31I),
 C321(H32A,H32B,H32C), C322(H32D,H32E,H32F), C323(H32G,H32H,H32I), C331(H33A,
 H33B,H33C), C332(H33D,H33E,H33F), C333(H33G,H33H,H33I), C411(H41A,H41B,H41C),
 C412(H41D,H41E,H41F), C413(H41G,H41H,H41I), C421(H42A,H42B,H42C), C422(H42D,
 H42E,H42F), C423(H42G,H42H,H42I), C431(H43A,H43B,H43C), C432(H43D,H43E,H43F),
 C433(H43G,H43H,H43I), C511(H51A,H51B,H51C), C512(H51D,H51E,H51F), C513(H51G,
 H51H,H51I), C521(H52A,H52B,H52C), C522(H52D,H52E,H52F), C523(H52G,H52H,H52I),
 C531(H53A,H53B,H53C), C532(H53D,H53E,H53F), C533(H53G,H53H,H53I), C611(H61A,
 H61B,H61C), C612(H61D,H61E,H61F), C613(H61G,H61H,H61I), C621(H62A,H62B,H62C),
 C622(H62D,H62E,H62F), C623(H62G,H62H,H62I), C631(H63A,H63B,H63C), C632(H63D,
 H63E,H63F), C633(H63G,H63H,H63I), C801(H80A,H80B,H80C), C806(H80L,H80M,H80N)
;
_olex2_submission_special_instructions 'No special instructions were received'

loop_
_space_group_symop_operation_xyz
'x, y, z'
'-x, y+1/2, -z+1/2'
'-x, -y, -z'
'x, -y-1/2, z-1/2'

loop_
_atom_site_label
_atom_site_type_symbol
_atom_site_fract_x
_atom_site_fract_y
_atom_site_fract_z
_atom_site_U_iso_or_equiv
_atom_site_adp_type
_atom_site_occupancy
_atom_site_site_symmetry_order
_atom_site_calc_flag
_atom_site_refinement_flags_posn
_atom_site_refinement_flags_adp
_atom_site_refinement_flags_occupancy
_atom_site_disorder_assembly
_atom_site_disorder_group
Sm1 Sm 0.70869(2) 0.54737(2) 0.31217(2) 0.04372(9) Uani 1 1 d . . . . .
Ge1 Ge 0.80165(3) 0.58553(3) 0.25263(2) 0.04010(16) Uani 1 1 d . . . . .
Ge2 Ge 0.77808(3) 0.68843(3) 0.27781(2) 0.04456(17) Uani 1 1 d . . . . .
Ge3 Ge 0.85250(3) 0.61577(3) 0.34616(2) 0.04034(16) Uani 1 1 d . . . . .
Ge4 Ge 0.81904(3) 0.67051(3) 0.21114(2) 0.04010(16) Uani 1 1 d . . . . .
Ge5 Ge 0.88571(3) 0.71348(3) 0.34060(2) 0.04017(16) Uani 1 1 d . . . . .
Ge6 Ge 0.91867(3) 0.57791(3) 0.30186(3) 0.04350(17) Uani 1 1 d . . . . .
Ge7 Ge 0.93455(3) 0.63965(3) 0.23819(2) 0.04326(17) Uani 1 1 d . . . . .
Ge8 Ge 0.90248(3) 0.73762(3) 0.26369(2) 0.04135(16) Uani 1 1 d . . . . .
Ge9 Ge 0.98045(3) 0.66752(3) 0.33044(2) 0.04383(17) Uani 1 1 d . . . . .
Ge10 Ge 0.56092(3) 0.48825(3) 0.27358(2) 0.04104(16) Uani 1 1 d . . . . .
Ge11 Ge 0.65684(3) 0.41325(3) 0.30026(2) 0.04358(17) Uani 1 1 d . . . . .
Ge12 Ge 0.61746(3) 0.45683(3) 0.36724(2) 0.04679(18) Uani 1 1 d . . . . .
Ge13 Ge 0.55253(3) 0.39718(3) 0.23042(2) 0.04580(18) Uani 1 1 d . . . . .
Ge14 Ge 0.49823(3) 0.45615(3) 0.32231(3) 0.04505(17) Uani 1 1 d . . . . .
Ge15 Ge 0.62537(3) 0.35354(3) 0.35676(2) 0.04505(17) Uani 1 1 d . . . . .
Ge16 Ge 0.45552(3) 0.38734(3) 0.25218(2) 0.04909(18) Uani 1 1 d . . . . .
Ge17 Ge 0.54764(3) 0.31173(3) 0.27822(2) 0.04698(18) Uani 1 1 d . . . . .
Ge18 Ge 0.50898(3) 0.35470(3) 0.34453(3) 0.04705(18) Uani 1 1 d . . . . .
Si1 Si 0.90147(8) 0.78045(8) 0.40245(6) 0.0418(4) Uani 1 1 d . . . . .
Si2 Si 0.96828(8) 0.49017(7) 0.32048(6) 0.0387(4) Uani 1 1 d . . . . .
Si3 Si 0.76467(8) 0.69087(8) 0.12747(6) 0.0402(4) Uani 1 1 d . . . . .
Si4 Si 0.53656(9) 0.39916(8) 0.14700(6) 0.0500(5) Uani 1 1 d . . . . .
Si5 Si 0.42599(9) 0.51374(8) 0.34095(7) 0.0463(4) Uani 1 1 d . . . . .
Si6 Si 0.69399(8) 0.29218(8) 0.41611(6) 0.0430(4) Uani 1 1 d . . . . .
Si10 Si 0.51749(10) 0.30810(10) 0.11762(8) 0.0626(6) Uani 1 1 d . . . . .
Si11 Si 0.96768(11) 0.84888(10) 0.39111(9) 0.0676(6) Uani 1 1 d . . . . .
Si12 Si 0.94981(9) 0.73221(9) 0.47595(6) 0.0536(5) Uani 1 1 d . . . . .
Si13 Si 0.80294(9) 0.81900(9) 0.39239(7) 0.0521(5) Uani 1 1 d . . . . .
Si21 Si 1.07653(9) 0.50661(9) 0.36106(8) 0.0585(5) Uani 1 1 d . . . . .
Si22 Si 0.94560(10) 0.44076(9) 0.24800(7) 0.0556(5) Uani 1 1 d . . . . .
Si23 Si 0.92539(9) 0.44409(8) 0.37049(7) 0.0487(5) Uani 1 1 d . . . . .
Si31 Si 0.80919(10) 0.77327(9) 0.11346(8) 0.0606(6) Uani 1 1 d . . . . .
Si32 Si 0.78209(10) 0.61550(9) 0.08455(7) 0.0561(5) Uani 1 1 d . . . . .
Si33 Si 0.65633(9) 0.70466(10) 0.11018(7) 0.0568(5) Uani 1 1 d . . . . .
Si41 Si 0.45205(12) 0.45903(10) 0.10575(7) 0.0702(7) Uani 1 1 d . . . . .
Si42 Si 0.63166(12) 0.43023(12) 0.14301(8) 0.0804(8) Uani 1 1 d . . . . .
Si51 Si 0.48618(11) 0.56260(10) 0.41167(9) 0.0712(7) Uani 1 1 d . . . . .
Si52 Si 0.35198(10) 0.45509(10) 0.35346(9) 0.0680(6) Uani 1 1 d . . . . .
Si53 Si 0.37856(12) 0.57129(11) 0.27345(9) 0.0729(7) Uani 1 1 d . . . . .
Si61 Si 0.75115(11) 0.24159(9) 0.37865(8) 0.0626(6) Uani 1 1 d . . . . .
Si62 Si 0.62954(11) 0.23552(10) 0.44238(9) 0.0703(7) Uani 1 1 d . . . . .
Si63 Si 0.76199(9) 0.34484(8) 0.48090(6) 0.0449(4) Uani 1 1 d . . . . .
O701 O 0.7406(2) 0.5681(2) 0.40032(16) 0.0541(12) Uani 1 1 d . . . . .
O706 O 0.6346(2) 0.62639(18) 0.28788(16) 0.0522(12) Uani 1 1 d . . . . .
C111 C 0.9217(5) 0.8903(3) 0.3361(4) 0.090(3) Uani 1 1 d . . . . .
H11A H 0.9081 0.8664 0.3073 0.135 Uiso 1 1 calc GR . . . .
H11B H 0.9485 0.9201 0.3321 0.135 Uiso 1 1 calc GR . . . .
H11C H 0.8843 0.9063 0.3399 0.135 Uiso 1 1 calc GR . . . .
C112 C 1.0384(4) 0.8188(4) 0.3837(4) 0.091(3) Uani 1 1 d . . . . .
H11D H 1.0657 0.8486 0.3806 0.137 Uiso 1 1 calc GR . . . .
H11E H 1.0248 0.7957 0.3545 0.137 Uiso 1 1 calc GR . . . .
H11F H 1.0620 0.7961 0.4122 0.137 Uiso 1 1 calc GR . . . .
C113 C 0.9942(5) 0.8970(4) 0.4447(4) 0.117(4) Uani 1 1 d . . . . .
H11G H 0.9569 0.9132 0.4486 0.175 Uiso 1 1 calc GR . . . .
H11H H 1.0202 0.9266 0.4393 0.175 Uiso 1 1 calc GR . . . .
H11I H 1.0192 0.8764 0.4741 0.175 Uiso 1 1 calc GR . . . .
C121 C 1.0231(4) 0.6972(5) 0.4761(3) 0.103(4) Uani 1 1 d . . . . .
H12A H 1.0118 0.6714 0.4488 0.154 Uiso 1 1 calc GR . . . .
H12B H 1.0433 0.6769 0.5067 0.154 Uiso 1 1 calc GR . . . .
H12C H 1.0526 0.7250 0.4731 0.154 Uiso 1 1 calc GR . . . .
C122 C 0.9704(5) 0.7795(4) 0.5294(3) 0.100(3) Uani 1 1 d . . . . .
H12D H 1.0033 0.8054 0.5293 0.149 Uiso 1 1 calc GR . . . .
H12E H 0.9861 0.7577 0.5595 0.149 Uiso 1 1 calc GR . . . .
H12F H 0.9325 0.8001 0.5276 0.149 Uiso 1 1 calc GR . . . .
C123 C 0.8971(4) 0.6771(4) 0.4830(3) 0.083(3) Uani 1 1 d . . . . .
H12G H 0.8600 0.6940 0.4864 0.125 Uiso 1 1 calc GR . . . .
H12H H 0.9203 0.6551 0.5120 0.125 Uiso 1 1 calc GR . . . .
H12I H 0.8833 0.6531 0.4542 0.125 Uiso 1 1 calc GR . . . .
C131 C 0.8153(4) 0.8808(4) 0.4327(3) 0.085(3) Uani 1 1 d . . . . .
H13A H 0.8372 0.8695 0.4667 0.128 Uiso 1 1 calc GR . . . .
H13B H 0.7742 0.8971 0.4283 0.128 Uiso 1 1 calc GR . . . .
H13C H 0.8412 0.9081 0.4242 0.128 Uiso 1 1 calc GR . . . .
C132 C 0.7545(4) 0.7676(4) 0.4095(3) 0.081(3) Uani 1 1 d . . . . .
H13D H 0.7533 0.7328 0.3923 0.121 Uiso 1 1 calc GR . . . .
H13E H 0.7112 0.7818 0.4005 0.121 Uiso 1 1 calc GR . . . .
H13F H 0.7733 0.7612 0.4446 0.121 Uiso 1 1 calc GR . . . .
C133 C 0.7576(4) 0.8406(4) 0.3286(3) 0.084(3) Uani 1 1 d . . . . .
H13G H 0.7792 0.8717 0.3204 0.126 Uiso 1 1 calc GR . . . .
H13H H 0.7148 0.8519 0.3251 0.126 Uiso 1 1 calc GR . . . .
H13I H 0.7549 0.8096 0.3067 0.126 Uiso 1 1 calc GR . . . .
C211 C 1.0925(4) 0.5533(3) 0.4142(3) 0.085(3) Uani 1 1 d . . . . .
H21A H 1.1383 0.5588 0.4307 0.128 Uiso 1 1 calc GR . . . .
H21B H 1.0758 0.5365 0.4369 0.128 Uiso 1 1 calc GR . . . .
H21C H 1.0718 0.5890 0.4031 0.128 Uiso 1 1 calc GR . . . .
C212 C 1.1086(4) 0.5384(5) 0.3180(4) 0.115(4) Uani 1 1 d . . . . .
H21D H 1.1550 0.5396 0.3331 0.173 Uiso 1 1 calc GR . . . .
H21E H 1.0920 0.5761 0.3100 0.173 Uiso 1 1 calc GR . . . .
H21F H 1.0957 0.5163 0.2882 0.173 Uiso 1 1 calc GR . . . .
C213 C 1.1169(4) 0.4392(3) 0.3849(3) 0.087(3) Uani 1 1 d . . . . .
H21G H 1.1021 0.4248 0.4096 0.130 Uiso 1 1 calc GR . . . .
H21H H 1.1629 0.4449 0.3994 0.130 Uiso 1 1 calc GR . . . .
H21I H 1.1067 0.4126 0.3581 0.130 Uiso 1 1 calc GR . . . .
C221 C 0.9582(5) 0.4859(3) 0.2011(3) 0.080(3) Uani 1 1 d . . . . .
H22A H 0.9330 0.5198 0.1969 0.120 Uiso 1 1 calc GR . . . .
H22B H 0.9448 0.4660 0.1701 0.120 Uiso 1 1 calc GR . . . .
H22C H 1.0032 0.4955 0.2117 0.120 Uiso 1 1 calc GR . . . .
C222 C 0.8613(4) 0.4186(4) 0.2240(3) 0.091(3) Uani 1 1 d . . . . .
H22D H 0.8533 0.3960 0.2484 0.137 Uiso 1 1 calc GR . . . .
H22E H 0.8523 0.3967 0.1944 0.137 Uiso 1 1 calc GR . . . .
H22F H 0.8338 0.4512 0.2165 0.137 Uiso 1 1 calc GR . . . .
C223 C 0.9976(4) 0.3783(3) 0.2589(3) 0.067(2) Uani 1 1 d . . . . .
H22G H 1.0417 0.3899 0.2674 0.100 Uiso 1 1 calc GR . . . .
H22H H 0.9841 0.3556 0.2294 0.100 Uiso 1 1 calc GR . . . .
H22I H 0.9942 0.3566 0.2857 0.100 Uiso 1 1 calc GR . . . .
C231 C 0.8370(3) 0.4530(3) 0.3441(3) 0.060(2) Uani 1 1 d . . . . .
H23A H 0.8266 0.4924 0.3418 0.090 Uiso 1 1 calc GR . . . .
H23B H 0.8186 0.4347 0.3652 0.090 Uiso 1 1 calc GR . . . .
H23C H 0.8196 0.4364 0.3116 0.090 Uiso 1 1 calc GR . . . .
C232 C 0.9560(4) 0.4730(4) 0.4331(3) 0.074(2) Uani 1 1 d . . . . .
H23D H 1.0021 0.4679 0.4479 0.110 Uiso 1 1 calc GR . . . .
H23E H 0.9360 0.4539 0.4526 0.110 Uiso 1 1 calc GR . . . .
H23F H 0.9461 0.5126 0.4317 0.110 Uiso 1 1 calc GR . . . .
C233 C 0.9437(4) 0.3684(3) 0.3740(3) 0.076(2) Uani 1 1 d . . . . .
H23G H 0.9221 0.3515 0.3419 0.115 Uiso 1 1 calc GR . . . .
H23H H 0.9290 0.3509 0.3975 0.115 Uiso 1 1 calc GR . . . .
H23I H 0.9896 0.3631 0.3843 0.115 Uiso 1 1 calc GR . . . .
C311 C 0.8962(3) 0.7687(3) 0.1314(3) 0.065(2) Uani 1 1 d . . . . .
H31A H 0.9062 0.7382 0.1138 0.097 Uiso 1 1 calc GR . . . .
H31B H 0.9163 0.7620 0.1665 0.097 Uiso 1 1 calc GR . . . .
H31C H 0.9121 0.8035 0.1234 0.097 Uiso 1 1 calc GR . . . .
C312 C 0.7895(4) 0.8298(3) 0.1483(4) 0.096(3) Uani 1 1 d . . . . .
H31D H 0.7433 0.8329 0.1378 0.144 Uiso 1 1 calc GR . . . .
H31E H 0.8068 0.8649 0.1423 0.144 Uiso 1 1 calc GR . . . .
H31F H 0.8080 0.8213 0.1831 0.144 Uiso 1 1 calc GR . . . .
C313 C 0.7746(5) 0.7901(5) 0.0474(4) 0.135(5) Uani 1 1 d . . . . .
H31G H 0.7748 0.7569 0.0285 0.202 Uiso 1 1 calc GR . . . .
H31H H 0.8000 0.8191 0.0404 0.202 Uiso 1 1 calc GR . . . .
H31I H 0.7309 0.8031 0.0385 0.202 Uiso 1 1 calc GR . . . .
C321 C 0.8643(4) 0.6150(3) 0.0863(3) 0.071(2) Uani 1 1 d . . . . .
H32A H 0.8719 0.6490 0.0714 0.106 Uiso 1 1 calc GR . . . .
H32B H 0.8700 0.5829 0.0683 0.106 Uiso 1 1 calc GR . . . .
H32C H 0.8943 0.6129 0.1202 0.106 Uiso 1 1 calc GR . . . .
C322 C 0.7250(4) 0.6200(4) 0.0196(3) 0.093(3) Uani 1 1 d . . . . .
H32D H 0.7313 0.5883 0.0014 0.140 Uiso 1 1 calc GR . . . .
H32E H 0.7324 0.6543 0.0051 0.140 Uiso 1 1 calc GR . . . .
H32F H 0.6814 0.6196 0.0184 0.140 Uiso 1 1 calc GR . . . .
C323 C 0.7694(5) 0.5495(3) 0.1120(3) 0.090(3) Uani 1 1 d . . . . .
H32G H 0.7792 0.5182 0.0951 0.135 Uiso 1 1 calc GR . . . .
H32H H 0.7250 0.5471 0.1087 0.135 Uiso 1 1 calc GR . . . .
H32I H 0.7972 0.5485 0.1465 0.135 Uiso 1 1 calc GR . . . .
C331 C 0.6447(3) 0.7514(3) 0.1549(3) 0.067(2) Uani 1 1 d . . . . .
H33A H 0.6652 0.7357 0.1876 0.100 Uiso 1 1 calc GR . . . .
H33B H 0.5992 0.7559 0.1474 0.100 Uiso 1 1 calc GR . . . .
H33C H 0.6635 0.7875 0.1536 0.100 Uiso 1 1 calc GR . . . .
C332 C 0.6173(4) 0.6374(4) 0.1098(4) 0.092(3) Uani 1 1 d . . . . .
H33D H 0.6172 0.6152 0.0822 0.138 Uiso 1 1 calc GR . . . .
H33E H 0.5735 0.6437 0.1069 0.138 Uiso 1 1 calc GR . . . .
H33F H 0.6405 0.6176 0.1402 0.138 Uiso 1 1 calc GR . . . .
C333 C 0.6171(4) 0.7387(5) 0.0485(3) 0.104(4) Uani 1 1 d . . . . .
H33G H 0.5713 0.7412 0.0403 0.156 Uiso 1 1 calc GR . . . .
H33H H 0.6252 0.7165 0.0239 0.156 Uiso 1 1 calc GR . . . .
H33I H 0.6346 0.7759 0.0495 0.156 Uiso 1 1 calc GR . . . .
C411 C 0.3780(4) 0.4373(4) 0.1136(3) 0.081(3) Uani 1 1 d . . . . .
H41A H 0.3674 0.3993 0.1021 0.121 Uiso 1 1 calc GR . . . .
H41B H 0.3431 0.4620 0.0948 0.121 Uiso 1 1 calc GR . . . .
H41C H 0.3844 0.4394 0.1481 0.121 Uiso 1 1 calc GR . . . .
C412 C 0.4359(5) 0.4590(5) 0.0388(3) 0.123(4) Uani 1 1 d . . . . .
H41D H 0.4750 0.4680 0.0340 0.184 Uiso 1 1 calc GR . . . .
H41E H 0.4033 0.4866 0.0224 0.184 Uiso 1 1 calc GR . . . .
H41F H 0.4211 0.4223 0.0253 0.184 Uiso 1 1 calc GR . . . .
C413 C 0.4712(6) 0.5315(4) 0.1298(4) 0.130(5) Uani 1 1 d . . . . .
H41G H 0.4839 0.5313 0.1652 0.196 Uiso 1 1 calc GR . . . .
H41H H 0.4337 0.5550 0.1151 0.196 Uiso 1 1 calc GR . . . .
H41I H 0.5061 0.5461 0.1216 0.196 Uiso 1 1 calc GR . . . .
C421 C 0.4344(4) 0.2866(3) 0.1069(3) 0.078(3) Uani 1 1 d . . . . .
H42A H 0.4277 0.2887 0.1375 0.117 Uiso 1 1 calc GR . . . .
H42B H 0.4275 0.2486 0.0946 0.117 Uiso 1 1 calc GR . . . .
H42C H 0.4046 0.3114 0.0829 0.117 Uiso 1 1 calc GR . . . .
C422 C 0.5749(5) 0.2594(4) 0.1614(3) 0.093(3) Uani 1 1 d . . . . .
H42D H 0.6177 0.2752 0.1727 0.139 Uiso 1 1 calc GR . . . .
H42E H 0.5743 0.2240 0.1453 0.139 Uiso 1 1 calc GR . . . .
H42F H 0.5627 0.2535 0.1894 0.139 Uiso 1 1 calc GR . . . .
C423 C 0.5290(5) 0.3047(5) 0.0585(3) 0.109(4) Uani 1 1 d . . . . .
H42G H 0.4982 0.3290 0.0347 0.164 Uiso 1 1 calc GR . . . .
H42H H 0.5226 0.2666 0.0463 0.164 Uiso 1 1 calc GR . . . .
H42I H 0.5721 0.3167 0.0635 0.164 Uiso 1 1 calc GR . . . .
C431 C 0.6919(4) 0.3738(5) 0.1634(5) 0.137(5) Uani 1 1 d . . . . .
H43A H 0.7325 0.3875 0.1637 0.205 Uiso 1 1 calc GR . . . .
H43B H 0.6777 0.3425 0.1410 0.205 Uiso 1 1 calc GR . . . .
H43C H 0.6970 0.3619 0.1962 0.205 Uiso 1 1 calc GR . . . .
C432 C 0.6180(5) 0.4530(5) 0.0796(3) 0.133(5) Uani 1 1 d . . . . .
H43D H 0.6580 0.4660 0.0782 0.200 Uiso 1 1 calc GR . . . .
H43E H 0.5869 0.4832 0.0701 0.200 Uiso 1 1 calc GR . . . .
H43F H 0.6018 0.4219 0.0572 0.200 Uiso 1 1 calc GR . . . .
C433 C 0.6620(5) 0.4903(4) 0.1850(3) 0.091(3) Uani 1 1 d . . . . .
H43G H 0.6976 0.5073 0.1793 0.137 Uiso 1 1 calc GR . . . .
H43H H 0.6763 0.4775 0.2187 0.137 Uiso 1 1 calc GR . . . .
H43I H 0.6280 0.5175 0.1789 0.137 Uiso 1 1 calc GR . . . .
C511 C 0.5342(5) 0.6168(4) 0.3966(5) 0.125(4) Uani 1 1 d . . . . .
H51A H 0.5616 0.6353 0.4265 0.188 Uiso 1 1 calc GR . . . .
H51B H 0.5057 0.6440 0.3745 0.188 Uiso 1 1 calc GR . . . .
H51C H 0.5604 0.5995 0.3809 0.188 Uiso 1 1 calc GR . . . .
C512 C 0.5412(4) 0.5139(4) 0.4573(3) 0.078(3) Uani 1 1 d . . . . .
H51D H 0.5164 0.4851 0.4652 0.117 Uiso 1 1 calc GR . . . .
H51E H 0.5661 0.5343 0.4869 0.117 Uiso 1 1 calc GR . . . .
H51F H 0.5698 0.4968 0.4437 0.117 Uiso 1 1 calc GR . . . .
C513 C 0.4326(5) 0.5978(5) 0.4378(4) 0.143(5) Uani 1 1 d . . . . .
H51G H 0.4035 0.6225 0.4133 0.214 Uiso 1 1 calc GR . . . .
H51H H 0.4582 0.6193 0.4665 0.214 Uiso 1 1 calc GR . . . .
H51I H 0.4082 0.5699 0.4471 0.214 Uiso 1 1 calc GR . . . .
C521 C 0.2921(6) 0.4969(5) 0.3667(6) 0.152(6) Uani 1 1 d . . . . .
H52A H 0.3131 0.5181 0.3966 0.229 Uiso 1 1 calc GR . . . .
H52B H 0.2603 0.4723 0.3709 0.229 Uiso 1 1 calc GR . . . .
H52C H 0.2712 0.5223 0.3397 0.229 Uiso 1 1 calc GR . . . .
C522 C 0.3903(4) 0.4083(3) 0.4061(3) 0.072(2) Uani 1 1 d . . . . .
H52D H 0.4214 0.3848 0.3998 0.109 Uiso 1 1 calc GR . . . .
H52E H 0.3580 0.3850 0.4109 0.109 Uiso 1 1 calc GR . . . .
H52F H 0.4118 0.4304 0.4354 0.109 Uiso 1 1 calc GR . . . .
C523 C 0.3115(5) 0.4126(5) 0.2972(3) 0.122(4) Uani 1 1 d . . . . .
H52G H 0.2904 0.4372 0.2696 0.183 Uiso 1 1 calc GR . . . .
H52H H 0.2799 0.3885 0.3021 0.183 Uiso 1 1 calc GR . . . .
H52I H 0.3431 0.3900 0.2906 0.183 Uiso 1 1 calc GR . . . .
C531 C 0.3400(5) 0.5274(5) 0.2187(3) 0.118(4) Uani 1 1 d . . . . .
H53A H 0.3697 0.4987 0.2174 0.178 Uiso 1 1 calc GR . . . .
H53B H 0.3280 0.5504 0.1894 0.178 Uiso 1 1 calc GR . . . .
H53C H 0.3020 0.5100 0.2203 0.178 Uiso 1 1 calc GR . . . .
C532 C 0.3182(4) 0.6168(4) 0.2838(4) 0.098(3) Uani 1 1 d . . . . .
H53D H 0.2792 0.5957 0.2776 0.147 Uiso 1 1 calc GR . . . .
H53E H 0.3089 0.6485 0.2617 0.147 Uiso 1 1 calc GR . . . .
H53F H 0.3350 0.6300 0.3175 0.147 Uiso 1 1 calc GR . . . .
C533 C 0.4404(5) 0.6166(4) 0.2643(4) 0.109(4) Uani 1 1 d . . . . .
H53G H 0.4596 0.6406 0.2927 0.163 Uiso 1 1 calc GR . . . .
H53H H 0.4205 0.6394 0.2352 0.163 Uiso 1 1 calc GR . . . .
H53I H 0.4733 0.5933 0.2603 0.163 Uiso 1 1 calc GR . . . .
C611 C 0.8254(4) 0.2123(4) 0.4255(3) 0.092(3) Uani 1 1 d . . . . .
H61A H 0.8552 0.2423 0.4406 0.139 Uiso 1 1 calc GR . . . .
H61B H 0.8449 0.1864 0.4099 0.139 Uiso 1 1 calc GR . . . .
H61C H 0.8150 0.1928 0.4504 0.139 Uiso 1 1 calc GR . . . .
C612 C 0.7708(6) 0.2850(4) 0.3356(4) 0.115(4) Uani 1 1 d . . . . .
H61D H 0.7958 0.2634 0.3214 0.173 Uiso 1 1 calc GR . . . .
H61E H 0.7955 0.3171 0.3528 0.173 Uiso 1 1 calc GR . . . .
H61F H 0.7316 0.2976 0.3098 0.173 Uiso 1 1 calc GR . . . .
C613 C 0.7026(5) 0.1821(4) 0.3444(4) 0.112(4) Uani 1 1 d . . . . .
H61G H 0.7275 0.1599 0.3306 0.168 Uiso 1 1 calc GR . . . .
H61H H 0.6645 0.1960 0.3182 0.168 Uiso 1 1 calc GR . . . .
H61I H 0.6902 0.1592 0.3665 0.168 Uiso 1 1 calc GR . . . .
C621 C 0.5914(5) 0.2776(5) 0.4759(4) 0.105(4) Uani 1 1 d . . . . .
H62A H 0.5625 0.2543 0.4850 0.158 Uiso 1 1 calc GR . . . .
H62B H 0.5675 0.3079 0.4551 0.158 Uiso 1 1 calc GR . . . .
H62C H 0.6241 0.2928 0.5053 0.158 Uiso 1 1 calc GR . . . .
C622 C 0.5658(4) 0.2006(4) 0.3902(4) 0.109(4) Uani 1 1 d . . . . .
H62D H 0.5389 0.2286 0.3681 0.164 Uiso 1 1 calc GR . . . .
H62E H 0.5400 0.1774 0.4025 0.164 Uiso 1 1 calc GR . . . .
H62F H 0.5853 0.1775 0.3726 0.164 Uiso 1 1 calc GR . . . .
C623 C 0.6797(4) 0.1801(4) 0.4841(4) 0.110(4) Uani 1 1 d . . . . .
H62G H 0.6537 0.1587 0.4975 0.166 Uiso 1 1 calc GR . . . .
H62H H 0.7149 0.1974 0.5107 0.166 Uiso 1 1 calc GR . . . .
H62I H 0.6967 0.1556 0.4658 0.166 Uiso 1 1 calc GR . . . .
C631 C 0.8105(4) 0.2996(3) 0.5321(2) 0.064(2) Uani 1 1 d . . . . .
H63A H 0.7827 0.2806 0.5454 0.096 Uiso 1 1 calc GR . . . .
H63B H 0.8414 0.3221 0.5575 0.096 Uiso 1 1 calc GR . . . .
H63C H 0.8329 0.2722 0.5202 0.096 Uiso 1 1 calc GR . . . .
C632 C 0.7163(4) 0.3951(3) 0.5029(3) 0.067(2) Uani 1 1 d . . . . .
H63D H 0.6944 0.4215 0.4770 0.101 Uiso 1 1 calc GR . . . .
H63E H 0.7456 0.4150 0.5313 0.101 Uiso 1 1 calc GR . . . .
H63F H 0.6852 0.3750 0.5121 0.101 Uiso 1 1 calc GR . . . .
C633 C 0.8157(4) 0.3835(3) 0.4579(2) 0.062(2) Uani 1 1 d . . . . .
H63G H 0.8418 0.3573 0.4486 0.093 Uiso 1 1 calc GR . . . .
H63H H 0.8431 0.4080 0.4835 0.093 Uiso 1 1 calc GR . . . .
H63I H 0.7902 0.4056 0.4295 0.093 Uiso 1 1 calc GR . . . .
C702 C 0.7060(4) 0.5959(4) 0.4248(3) 0.082(3) Uani 1 1 d . . . . .
H70A H 0.6599 0.5943 0.4052 0.098 Uiso 1 1 calc R . . . .
H70B H 0.7191 0.6351 0.4305 0.098 Uiso 1 1 calc R . . . .
C703 C 0.7211(5) 0.5665(4) 0.4720(3) 0.085(3) Uani 1 1 d . . . . .
H70C H 0.7171 0.5915 0.4970 0.102 Uiso 1 1 calc R . . . .
H70D H 0.6930 0.5341 0.4683 0.102 Uiso 1 1 calc R . . . .
C704 C 0.7866(5) 0.5496(4) 0.4842(3) 0.095(3) Uani 1 1 d . . . . .
H70E H 0.7963 0.5157 0.5045 0.114 Uiso 1 1 calc R . . . .
H70F H 0.8162 0.5793 0.5021 0.114 Uiso 1 1 calc R . . . .
C705 C 0.7915(4) 0.5387(4) 0.4359(3) 0.084(3) Uani 1 1 d . . . . .
H70G H 0.8328 0.5519 0.4362 0.101 Uiso 1 1 calc R . . . .
H70H H 0.7878 0.4986 0.4286 0.101 Uiso 1 1 calc R . . . .
C707 C 0.5964(4) 0.6372(3) 0.2369(3) 0.071(2) Uani 1 1 d . . . . .
H70I H 0.5647 0.6075 0.2234 0.085 Uiso 1 1 calc R . . . .
H70J H 0.6237 0.6390 0.2178 0.085 Uiso 1 1 calc R . . . .
C708 C 0.5642(4) 0.6912(3) 0.2350(3) 0.072(2) Uani 1 1 d . . . . .
H70K H 0.5219 0.6860 0.2366 0.087 Uiso 1 1 calc R . . . .
H70L H 0.5594 0.7119 0.2051 0.087 Uiso 1 1 calc R . . . .
C709 C 0.6092(4) 0.7205(3) 0.2800(3) 0.074(2) Uani 1 1 d . . . . .
H70M H 0.6439 0.7390 0.2735 0.088 Uiso 1 1 calc R . . . .
H70N H 0.5865 0.7483 0.2918 0.088 Uiso 1 1 calc R . . . .
C710 C 0.6338(4) 0.6748(3) 0.3154(3) 0.065(2) Uani 1 1 d . . . . .
H71A H 0.6771 0.6835 0.3388 0.078 Uiso 1 1 calc R . . . .
H71B H 0.6060 0.6690 0.3337 0.078 Uiso 1 1 calc R . . . .
C801 C 0.8751(14) 1.0526(11) 0.3229(9) 0.386(15) Uani 1 1 d D U . . .
H80A H 0.8375 1.0292 0.3079 0.579 Uiso 1 1 calc GR . . . .
H80B H 0.9100 1.0382 0.3146 0.579 Uiso 1 1 calc GR . . . .
H80C H 0.8652 1.0905 0.3107 0.579 Uiso 1 1 calc GR . . . .
C802 C 0.8948(11) 1.0522(9) 0.3781(9) 0.279(10) Uani 1 1 d D U . . .
H80D H 0.9257 1.0221 0.3925 0.335 Uiso 1 1 calc R . . . .
H80E H 0.9154 1.0877 0.3918 0.335 Uiso 1 1 calc R . . . .
C803 C 0.8366(10) 1.0437(8) 0.3906(6) 0.231(8) Uani 1 1 d D U . . .
H80F H 0.8043 1.0714 0.3725 0.278 Uiso 1 1 calc R . . . .
H80G H 0.8187 1.0067 0.3788 0.278 Uiso 1 1 calc R . . . .
C804 C 0.8470(9) 1.0478(6) 0.4431(6) 0.186(6) Uani 1 1 d D U . . .
H80H H 0.8771 1.0182 0.4606 0.224 Uiso 1 1 calc R . . . .
H80I H 0.8682 1.0835 0.4553 0.224 Uiso 1 1 calc R . . . .
C805 C 0.7913(9) 1.0439(8) 0.4575(7) 0.214(7) Uani 1 1 d D U . . .
H80J H 0.7722 1.0068 0.4484 0.257 Uiso 1 1 calc R . . . .
H80K H 0.7593 1.0713 0.4384 0.257 Uiso 1 1 calc R . . . .
C806 C 0.8045(10) 1.0531(8) 0.5100(7) 0.248(9) Uani 1 1 d D U . . .
H80L H 0.8350 1.0254 0.5295 0.372 Uiso 1 1 calc GR . . . .
H80M H 0.7650 1.0497 0.5156 0.372 Uiso 1 1 calc GR . . . .
H80N H 0.8223 1.0901 0.5194 0.372 Uiso 1 1 calc GR . . . .
C807 C 0.7356(10) 1.2127(11) 0.1271(8) 0.178(8) Uani 0.640(12) 1 d D U P A 1
H80O H 0.6926 1.2072 0.1263 0.266 Uiso 0.640(12) 1 calc R . P A 1
H80P H 0.7354 1.2434 0.1055 0.266 Uiso 0.640(12) 1 calc R . P A 1
H80Q H 0.7499 1.1789 0.1163 0.266 Uiso 0.640(12) 1 calc R . P A 1
C808 C 0.7786(10) 1.2258(15) 0.1769(9) 0.210(8) Uani 0.640(12) 1 d D U P A 1
H80R H 0.7760 1.1949 0.1979 0.252 Uiso 0.640(12) 1 calc R . P A 1
H80S H 0.7616 1.2590 0.1873 0.252 Uiso 0.640(12) 1 calc R . P A 1
C809 C 0.8462(10) 1.2360(14) 0.1876(8) 0.203(8) Uani 0.640(12) 1 d D U P A 1
H80T H 0.8508 1.2713 0.1725 0.244 Uiso 0.640(12) 1 calc R . P A 1
H80U H 0.8629 1.2061 0.1730 0.244 Uiso 0.640(12) 1 calc R . P A 1
C810 C 0.8842(12) 1.2384(10) 0.2405(8) 0.187(7) Uani 0.640(12) 1 d D U P A 1
H81A H 0.9289 1.2436 0.2442 0.224 Uiso 0.640(12) 1 calc R . P A 1
H81B H 0.8715 1.2726 0.2526 0.224 Uiso 0.640(12) 1 calc R . P A 1
C811 C 0.8840(13) 1.1937(10) 0.2742(8) 0.180(7) Uani 0.640(12) 1 d D U P A 1
H81C H 0.8938 1.1580 0.2624 0.216 Uiso 0.640(12) 1 calc R . P A 1
H81D H 0.8414 1.1909 0.2756 0.216 Uiso 0.640(12) 1 calc R . P A 1
C812 C 0.9325(16) 1.2055(10) 0.3242(8) 0.167(8) Uani 0.640(12) 1 d D U P A 1
H81E H 0.9320 1.1757 0.3464 0.250 Uiso 0.640(12) 1 calc R . P A 1
H81F H 0.9747 1.2079 0.3228 0.250 Uiso 0.640(12) 1 calc R . P A 1
H81G H 0.9224 1.2407 0.3360 0.250 Uiso 0.640(12) 1 calc R . P A 1
C813 C 0.793(2) 1.2526(19) 0.1454(14) 0.197(10) Uani 0.360(12) 1 d D U P A 2
H81H H 0.7770 1.2466 0.1102 0.296 Uiso 0.360(12) 1 calc R . P A 2
H81I H 0.7586 1.2676 0.1541 0.296 Uiso 0.360(12) 1 calc R . P A 2
H81J H 0.8282 1.2788 0.1550 0.296 Uiso 0.360(12) 1 calc R . P A 2
C814 C 0.816(3) 1.1969(16) 0.1721(13) 0.210(9) Uani 0.360(12) 1 d D U P A 2
H81K H 0.8528 1.1807 0.1674 0.252 Uiso 0.360(12) 1 calc R . P A 2
H81L H 0.7816 1.1692 0.1665 0.252 Uiso 0.360(12) 1 calc R . P A 2
C815 C 0.832(2) 1.2308(18) 0.2196(10) 0.201(8) Uani 0.360(12) 1 d D U P A 2
H81M H 0.8525 1.2669 0.2192 0.241 Uiso 0.360(12) 1 calc R . P A 2
H81N H 0.7965 1.2349 0.2305 0.241 Uiso 0.360(12) 1 calc R . P A 2
C816 C 0.879(2) 1.1851(13) 0.2456(11) 0.187(8) Uani 0.360(12) 1 d D U P A 2
H81O H 0.9042 1.1712 0.2273 0.224 Uiso 0.360(12) 1 calc R . P A 2
H81P H 0.8596 1.1542 0.2571 0.224 Uiso 0.360(12) 1 calc R . P A 2
C817 C 0.914(2) 1.2278(15) 0.2854(14) 0.176(8) Uani 0.360(12) 1 d D U P A 2
H81Q H 0.8857 1.2544 0.2926 0.212 Uiso 0.360(12) 1 calc R . P A 2
H81R H 0.9494 1.2469 0.2803 0.212 Uiso 0.360(12) 1 calc R . P A 2
C818 C 0.935(3) 1.1784(18) 0.3211(15) 0.176(11) Uani 0.360(12) 1 d D U P A 2
H81S H 0.9610 1.1919 0.3537 0.264 Uiso 0.360(12) 1 calc R . P A 2
H81T H 0.8972 1.1597 0.3222 0.264 Uiso 0.360(12) 1 calc R . P A 2
H81U H 0.9595 1.1523 0.3102 0.264 Uiso 0.360(12) 1 calc R . P A 2

loop_
_atom_site_aniso_label
_atom_site_aniso_U_11
_atom_site_aniso_U_22
_atom_site_aniso_U_33
_atom_site_aniso_U_23
_atom_site_aniso_U_13
_atom_site_aniso_U_12
Sm1 0.03653(18) 0.0484(2) 0.04719(19) -0.00295(16) 0.01695(15) -0.00639(16)
Ge1 0.0395(4) 0.0443(4) 0.0328(3) 0.0016(3) 0.0095(3) -0.0039(3)
Ge2 0.0332(4) 0.0611(5) 0.0378(4) -0.0026(3) 0.0117(3) 0.0100(3)
Ge3 0.0422(4) 0.0484(4) 0.0310(3) 0.0014(3) 0.0146(3) -0.0026(3)
Ge4 0.0372(4) 0.0524(4) 0.0289(3) 0.0045(3) 0.0105(3) -0.0046(3)
Ge5 0.0413(4) 0.0467(4) 0.0361(3) -0.0077(3) 0.0186(3) -0.0028(3)
Ge6 0.0362(4) 0.0432(4) 0.0539(4) 0.0064(3) 0.0204(3) 0.0047(3)
Ge7 0.0453(4) 0.0517(4) 0.0389(4) -0.0021(3) 0.0228(3) 0.0042(3)
Ge8 0.0470(4) 0.0413(4) 0.0370(4) -0.0016(3) 0.0173(3) -0.0042(3)
Ge9 0.0330(4) 0.0521(4) 0.0410(4) -0.0066(3) 0.0079(3) 0.0028(3)
Ge10 0.0410(4) 0.0417(4) 0.0392(4) 0.0035(3) 0.0140(3) -0.0030(3)
Ge11 0.0376(4) 0.0517(4) 0.0405(4) 0.0018(3) 0.0137(3) -0.0014(3)
Ge12 0.0452(4) 0.0533(4) 0.0346(3) -0.0066(3) 0.0070(3) -0.0005(3)
Ge13 0.0518(4) 0.0500(4) 0.0331(3) -0.0039(3) 0.0134(3) -0.0152(3)
Ge14 0.0417(4) 0.0462(4) 0.0513(4) -0.0003(3) 0.0222(3) -0.0014(3)
Ge15 0.0369(4) 0.0476(4) 0.0421(4) 0.0082(3) 0.0054(3) -0.0034(3)
Ge16 0.0374(4) 0.0620(5) 0.0400(4) 0.0015(3) 0.0058(3) -0.0021(3)
Ge17 0.0510(4) 0.0417(4) 0.0439(4) -0.0017(3) 0.0132(3) -0.0053(3)
Ge18 0.0433(4) 0.0526(4) 0.0470(4) 0.0116(3) 0.0192(3) 0.0005(3)
Si1 0.0393(10) 0.0520(11) 0.0361(9) -0.0093(8) 0.0167(8) -0.0016(8)
Si2 0.0336(9) 0.0440(10) 0.0361(9) -0.0007(8) 0.0106(7) 0.0048(8)
Si3 0.0394(10) 0.0518(11) 0.0292(8) 0.0051(8) 0.0128(7) -0.0046(8)
Si4 0.0515(11) 0.0621(12) 0.0342(9) -0.0065(9) 0.0138(9) -0.0227(10)
Si5 0.0443(11) 0.0523(11) 0.0481(10) 0.0085(9) 0.0243(9) 0.0064(9)
Si6 0.0389(10) 0.0438(10) 0.0410(10) 0.0046(8) 0.0090(8) 0.0001(8)
Si10 0.0607(13) 0.0743(15) 0.0581(13) -0.0273(11) 0.0285(11) -0.0224(11)
Si11 0.0748(15) 0.0648(14) 0.0760(15) -0.0222(12) 0.0430(13) -0.0256(12)
Si12 0.0419(11) 0.0839(15) 0.0331(9) -0.0042(10) 0.0119(8) 0.0079(10)
Si13 0.0500(12) 0.0591(12) 0.0491(11) -0.0060(10) 0.0209(9) 0.0105(10)
Si21 0.0342(10) 0.0647(13) 0.0669(13) 0.0004(11) 0.0085(9) 0.0045(10)
Si22 0.0626(13) 0.0563(12) 0.0439(11) -0.0084(9) 0.0158(10) 0.0097(10)
Si23 0.0477(11) 0.0518(11) 0.0461(10) 0.0083(9) 0.0175(9) 0.0065(9)
Si31 0.0585(13) 0.0621(13) 0.0702(14) 0.0234(11) 0.0347(11) -0.0013(11)
Si32 0.0636(13) 0.0712(14) 0.0405(10) -0.0155(10) 0.0276(10) -0.0201(11)
Si33 0.0377(11) 0.0811(15) 0.0469(11) 0.0141(11) 0.0109(9) -0.0023(10)
Si41 0.0768(16) 0.0713(15) 0.0425(11) 0.0100(11) 0.0000(11) -0.0130(12)
Si42 0.0711(16) 0.119(2) 0.0566(13) -0.0229(14) 0.0302(12) -0.0534(15)
Si51 0.0638(14) 0.0700(15) 0.0823(16) -0.0233(13) 0.0304(13) 0.0010(12)
Si52 0.0529(13) 0.0823(16) 0.0779(15) 0.0057(13) 0.0350(12) -0.0128(12)
Si53 0.0737(16) 0.0876(17) 0.0691(15) 0.0326(13) 0.0402(13) 0.0344(13)
Si61 0.0612(13) 0.0587(13) 0.0620(13) -0.0088(11) 0.0166(11) 0.0125(11)
Si62 0.0539(13) 0.0687(15) 0.0783(15) 0.0318(12) 0.0140(12) -0.0107(11)
Si63 0.0416(10) 0.0542(11) 0.0347(9) 0.0030(8) 0.0096(8) -0.0003(9)
O701 0.052(3) 0.069(3) 0.042(3) 0.006(2) 0.019(2) -0.003(2)
O706 0.052(3) 0.046(3) 0.053(3) 0.007(2) 0.014(2) -0.001(2)
C111 0.102(7) 0.063(6) 0.121(8) 0.004(5) 0.060(6) -0.013(5)
C112 0.079(6) 0.097(7) 0.114(8) -0.010(6) 0.055(6) -0.027(5)
C113 0.132(9) 0.117(9) 0.120(9) -0.065(7) 0.068(8) -0.073(7)
C121 0.065(6) 0.176(11) 0.061(5) 0.029(6) 0.017(5) 0.059(6)
C122 0.122(8) 0.134(9) 0.037(4) -0.018(5) 0.025(5) -0.003(7)
C123 0.082(6) 0.106(7) 0.053(5) 0.018(5) 0.016(4) 0.001(5)
C131 0.100(7) 0.075(6) 0.090(6) -0.027(5) 0.047(6) 0.010(5)
C132 0.049(5) 0.092(6) 0.100(7) 0.001(5) 0.029(5) 0.002(5)
C133 0.097(7) 0.095(7) 0.055(5) 0.007(5) 0.024(5) 0.035(6)
C211 0.059(5) 0.072(6) 0.083(6) -0.013(5) -0.021(4) 0.012(4)
C212 0.052(6) 0.172(11) 0.127(9) 0.046(8) 0.039(6) 0.005(6)
C213 0.058(5) 0.083(6) 0.090(6) -0.024(5) -0.006(5) 0.032(5)
C221 0.126(8) 0.072(6) 0.047(4) 0.005(4) 0.039(5) 0.028(5)
C222 0.062(6) 0.113(8) 0.081(6) -0.044(6) 0.007(5) -0.006(5)
C223 0.088(6) 0.061(5) 0.051(4) -0.005(4) 0.025(4) 0.022(4)
C231 0.048(4) 0.064(5) 0.072(5) 0.018(4) 0.027(4) 0.000(4)
C232 0.078(6) 0.089(6) 0.052(5) 0.009(4) 0.023(4) 0.000(5)
C233 0.084(6) 0.062(5) 0.094(6) 0.022(5) 0.046(5) 0.014(5)
C311 0.066(5) 0.064(5) 0.079(5) -0.002(4) 0.045(4) -0.015(4)
C312 0.091(7) 0.048(5) 0.181(11) 0.023(6) 0.087(7) 0.007(5)
C313 0.127(10) 0.175(12) 0.096(8) 0.079(8) 0.035(7) -0.033(9)
C321 0.083(6) 0.081(6) 0.062(5) -0.023(4) 0.044(5) -0.011(5)
C322 0.081(6) 0.151(9) 0.048(5) -0.040(5) 0.024(4) -0.029(6)
C323 0.139(9) 0.071(6) 0.088(6) -0.025(5) 0.075(6) -0.029(6)
C331 0.047(4) 0.079(6) 0.078(5) 0.014(4) 0.028(4) 0.010(4)
C332 0.064(6) 0.112(8) 0.115(8) -0.024(6) 0.052(6) -0.032(5)
C333 0.060(6) 0.181(11) 0.054(5) 0.034(6) 0.004(4) 0.020(6)
C411 0.063(5) 0.104(7) 0.060(5) 0.012(5) 0.007(4) 0.012(5)
C412 0.111(8) 0.181(12) 0.047(5) 0.040(6) -0.003(5) -0.038(8)
C413 0.159(11) 0.062(6) 0.109(8) 0.017(6) -0.018(8) 0.005(7)
C421 0.080(6) 0.072(6) 0.093(6) -0.023(5) 0.046(5) -0.033(5)
C422 0.104(7) 0.068(6) 0.103(7) -0.026(5) 0.035(6) 0.011(5)
C423 0.108(8) 0.160(10) 0.070(6) -0.060(7) 0.044(6) -0.043(7)
C431 0.059(6) 0.158(11) 0.198(13) -0.055(10) 0.054(8) -0.023(7)
C432 0.140(10) 0.200(13) 0.076(7) -0.023(8) 0.059(7) -0.099(10)
C433 0.111(7) 0.104(7) 0.061(5) -0.020(5) 0.036(5) -0.071(6)
C511 0.104(9) 0.077(7) 0.182(12) -0.002(8) 0.040(8) -0.015(6)
C512 0.065(5) 0.118(7) 0.050(4) -0.018(5) 0.021(4) 0.013(5)
C513 0.111(9) 0.178(12) 0.136(10) -0.074(9) 0.044(8) 0.050(9)
C521 0.131(10) 0.115(9) 0.280(18) 0.034(11) 0.155(12) 0.014(8)
C522 0.108(7) 0.073(5) 0.052(4) -0.001(4) 0.047(5) -0.022(5)
C523 0.098(8) 0.175(11) 0.080(7) -0.003(7) 0.018(6) -0.086(8)
C531 0.140(10) 0.134(9) 0.058(6) 0.030(6) 0.012(6) 0.044(8)
C532 0.091(7) 0.114(8) 0.107(7) 0.049(6) 0.059(6) 0.057(6)
C533 0.098(7) 0.107(8) 0.145(9) 0.079(7) 0.073(7) 0.040(6)
C611 0.077(6) 0.087(6) 0.100(7) -0.023(6) 0.018(5) 0.029(5)
C612 0.149(10) 0.120(9) 0.114(8) 0.016(7) 0.092(8) 0.055(8)
C613 0.095(7) 0.108(8) 0.101(7) -0.051(7) 0.001(6) 0.020(6)
C621 0.088(7) 0.145(10) 0.099(7) 0.041(7) 0.055(6) -0.010(7)
C622 0.079(7) 0.084(7) 0.137(9) 0.028(7) 0.009(6) -0.032(6)
C623 0.085(7) 0.091(7) 0.135(9) 0.068(7) 0.019(6) -0.007(6)
C631 0.061(5) 0.077(5) 0.043(4) 0.017(4) 0.007(4) 0.001(4)
C632 0.067(5) 0.079(6) 0.051(4) -0.009(4) 0.018(4) 0.010(4)
C633 0.064(5) 0.069(5) 0.046(4) 0.003(4) 0.012(4) -0.014(4)
C702 0.086(6) 0.095(7) 0.067(5) 0.011(5) 0.030(5) 0.017(5)
C703 0.101(8) 0.106(7) 0.062(5) -0.008(5) 0.047(5) -0.015(6)
C704 0.119(9) 0.109(8) 0.054(5) 0.018(5) 0.029(6) 0.004(7)
C705 0.092(7) 0.097(7) 0.068(5) 0.027(5) 0.036(5) 0.033(6)
C707 0.075(6) 0.064(5) 0.058(5) 0.007(4) 0.008(4) -0.010(4)
C708 0.055(5) 0.080(6) 0.077(6) 0.027(5) 0.019(4) 0.001(4)
C709 0.077(6) 0.059(5) 0.090(6) 0.007(5) 0.038(5) 0.022(4)
C710 0.080(6) 0.066(5) 0.056(5) 0.011(4) 0.033(4) 0.014(4)
C801 0.54(4) 0.31(3) 0.32(2) 0.069(19) 0.18(2) 0.16(3)
C802 0.38(2) 0.164(15) 0.308(18) 0.055(16) 0.14(2) 0.072(16)
C803 0.31(2) 0.115(11) 0.234(13) 0.008(11) 0.064(16) 0.040(13)
C804 0.218(16) 0.074(8) 0.225(13) 0.004(10) 0.038(14) 0.002(10)
C805 0.226(17) 0.121(12) 0.262(16) 0.014(13) 0.055(16) 0.017(12)
C806 0.28(2) 0.176(17) 0.264(16) 0.035(14) 0.082(18) 0.026(16)
C807 0.172(13) 0.255(19) 0.167(12) -0.015(12) 0.133(10) -0.034(12)
C808 0.204(12) 0.245(15) 0.203(12) -0.019(11) 0.101(9) -0.008(11)
C809 0.193(12) 0.230(13) 0.207(11) -0.029(10) 0.101(9) -0.009(10)
C810 0.173(12) 0.206(13) 0.206(11) -0.037(9) 0.099(9) 0.004(10)
C811 0.176(12) 0.193(13) 0.194(11) -0.058(9) 0.097(10) -0.001(10)
C812 0.176(14) 0.153(17) 0.186(12) -0.064(11) 0.086(11) -0.001(15)
C813 0.187(19) 0.255(17) 0.188(15) -0.023(13) 0.116(13) -0.003(15)
C814 0.203(14) 0.247(14) 0.205(11) -0.022(10) 0.103(10) -0.006(11)
C815 0.190(13) 0.231(13) 0.206(11) -0.025(10) 0.104(9) -0.006(11)
C816 0.180(12) 0.210(12) 0.198(11) -0.037(10) 0.102(10) -0.007(10)
C817 0.171(13) 0.194(13) 0.195(12) -0.043(10) 0.105(10) -0.002(11)
C818 0.177(18) 0.191(18) 0.188(14) -0.050(13) 0.101(13) 0.002(17)

loop_
_atom_type_symbol
_atom_type_description
_atom_type_scat_dispersion_real
_atom_type_scat_dispersion_imag
_atom_type_scat_source
C C 0.0033 0.0016 'International Tables Vol C Tables 4.2.6.8 and 6.1.1.4'
H H 0.0000 0.0000 'International Tables Vol C Tables 4.2.6.8 and 6.1.1.4'
Ge Ge 0.1547 1.8001 'International Tables Vol C Tables 4.2.6.8 and 6.1.1.4'
O O 0.0106 0.0060 'International Tables Vol C Tables 4.2.6.8 and 6.1.1.4'
Si Si 0.0817 0.0704 'International Tables Vol C Tables 4.2.6.8 and 6.1.1.4'
Sm Sm -0.1638 3.4418 'International Tables Vol C Tables 4.2.6.8 and 6.1.1.4'

loop_
_geom_angle_atom_site_label_1
_geom_angle_atom_site_label_2
_geom_angle_atom_site_label_3
_geom_angle
_geom_angle_site_symmetry_1
_geom_angle_site_symmetry_3
_geom_angle_publ_flag
Ge1 Sm1 Ge3 46.143(18) . . ?
Ge1 Sm1 Ge10 132.27(2) . . ?
Ge1 Sm1 Ge11 117.830(19) . . ?
Ge10 Sm1 Ge3 175.70(2) . . ?
Ge11 Sm1 Ge3 137.235(19) . . ?
Ge11 Sm1 Ge10 46.697(17) . . ?
O701 Sm1 Ge1 120.57(11) . . ?
O701 Sm1 Ge3 74.42(11) . . ?
O701 Sm1 Ge10 107.01(11) . . ?
O701 Sm1 Ge11 104.51(11) . . ?
O706 Sm1 Ge1 97.54(11) . . ?
O706 Sm1 Ge3 100.48(10) . . ?
O706 Sm1 Ge10 75.49(10) . . ?
O706 Sm1 Ge11 122.14(10) . . ?
O706 Sm1 O701 92.61(15) . . ?
Ge2 Ge1 Sm1 82.88(2) . . ?
Ge3 Ge1 Sm1 68.82(2) . . ?
Ge3 Ge1 Ge2 61.00(2) . . ?
Ge4 Ge1 Sm1 137.16(3) . . ?
Ge4 Ge1 Ge2 57.85(3) . . ?
Ge4 Ge1 Ge3 101.57(3) . . ?
Ge4 Ge1 Ge6 90.89(3) . . ?
Ge6 Ge1 Sm1 114.46(3) . . ?
Ge6 Ge1 Ge2 100.61(3) . . ?
Ge6 Ge1 Ge3 58.02(3) . . ?
Ge1 Ge2 Ge3 58.89(3) . . ?
Ge4 Ge2 Ge1 56.99(3) . . ?
Ge4 Ge2 Ge3 99.39(3) . . ?
Ge5 Ge2 Ge1 100.69(3) . . ?
Ge5 Ge2 Ge3 56.71(3) . . ?
Ge5 Ge2 Ge4 94.39(3) . . ?
Ge1 Ge3 Sm1 65.04(2) . . ?
Ge1 Ge3 Ge2 60.12(3) . . ?
Ge2 Ge3 Sm1 80.74(3) . . ?
Ge5 Ge3 Sm1 135.04(3) . . ?
Ge5 Ge3 Ge1 102.21(3) . . ?
Ge5 Ge3 Ge2 57.48(3) . . ?
Ge5 Ge3 Ge6 93.00(3) . . ?
Ge6 Ge3 Sm1 111.21(3) . . ?
Ge6 Ge3 Ge1 57.76(3) . . ?
Ge6 Ge3 Ge2 99.79(3) . . ?
Ge1 Ge4 Ge2 65.16(3) . . ?
Ge1 Ge4 Ge7 86.70(3) . . ?
Ge1 Ge4 Ge8 116.32(3) . . ?
Ge2 Ge4 Ge7 116.52(3) . . ?
Ge2 Ge4 Ge8 79.69(3) . . ?
Ge8 Ge4 Ge7 63.34(3) . . ?
Si3 Ge4 Ge1 124.73(5) . . ?
Si3 Ge4 Ge2 125.84(5) . . ?
Si3 Ge4 Ge7 117.13(5) . . ?
Si3 Ge4 Ge8 118.94(5) . . ?
Ge2 Ge5 Ge9 115.86(3) . . ?
Ge3 Ge5 Ge2 65.81(3) . . ?
Ge3 Ge5 Ge8 115.54(3) . . ?
Ge3 Ge5 Ge9 83.53(3) . . ?
Ge8 Ge5 Ge2 79.91(3) . . ?
Ge8 Ge5 Ge9 64.32(3) . . ?
Si1 Ge5 Ge2 123.68(5) . . ?
Si1 Ge5 Ge3 123.57(5) . . ?
Si1 Ge5 Ge8 120.89(6) . . ?
Si1 Ge5 Ge9 120.29(5) . . ?
Ge1 Ge6 Ge3 64.21(3) . . ?
Ge1 Ge6 Ge7 86.73(3) . . ?
Ge1 Ge6 Ge9 117.47(3) . . ?
Ge3 Ge6 Ge7 117.29(4) . . ?
Ge3 Ge6 Ge9 83.18(3) . . ?
Ge7 Ge6 Ge9 62.10(3) . . ?
Si2 Ge6 Ge1 120.54(5) . . ?
Si2 Ge6 Ge3 122.02(5) . . ?
Si2 Ge6 Ge7 120.64(5) . . ?
Si2 Ge6 Ge9 121.99(5) . . ?
Ge4 Ge7 Ge8 58.01(3) . . ?
Ge4 Ge7 Ge9 101.99(3) . . ?
Ge6 Ge7 Ge4 89.13(3) . . ?
Ge6 Ge7 Ge8 100.23(3) . . ?
Ge6 Ge7 Ge9 59.04(3) . . ?
Ge9 Ge7 Ge8 61.27(3) . . ?
Ge4 Ge8 Ge7 58.65(3) . . ?
Ge4 Ge8 Ge9 100.42(3) . . ?
Ge5 Ge8 Ge4 94.24(3) . . ?
Ge5 Ge8 Ge7 101.76(3) . . ?
Ge5 Ge8 Ge9 58.20(3) . . ?
Ge7 Ge8 Ge9 58.51(3) . . ?
Ge5 Ge9 Ge6 91.42(3) . . ?
Ge5 Ge9 Ge7 102.53(3) . . ?
Ge5 Ge9 Ge8 57.49(3) . . ?
Ge6 Ge9 Ge7 58.86(3) . . ?
Ge6 Ge9 Ge8 99.38(3) . . ?
Ge7 Ge9 Ge8 60.23(3) . . ?
Ge11 Ge10 Sm1 66.53(3) . . ?
Ge12 Ge10 Sm1 75.46(2) . . ?
Ge12 Ge10 Ge11 59.63(3) . . ?
Ge13 Ge10 Sm1 114.18(3) . . ?
Ge13 Ge10 Ge11 57.46(3) . . ?
Ge13 Ge10 Ge12 101.18(3) . . ?
Ge14 Ge10 Sm1 129.55(3) . . ?
Ge14 Ge10 Ge11 101.30(3) . . ?
Ge14 Ge10 Ge12 58.02(3) . . ?
Ge14 Ge10 Ge13 94.25(3) . . ?
Ge10 Ge11 Sm1 66.77(3) . . ?
Ge12 Ge11 Sm1 75.62(3) . . ?
Ge12 Ge11 Ge10 59.81(3) . . ?
Ge13 Ge11 Sm1 114.28(3) . . ?
Ge13 Ge11 Ge10 57.34(3) . . ?
Ge13 Ge11 Ge12 101.23(4) . . ?
Ge15 Ge11 Sm1 130.46(3) . . ?
Ge15 Ge11 Ge10 100.15(3) . . ?
Ge15 Ge11 Ge12 58.05(3) . . ?
Ge15 Ge11 Ge13 92.46(3) . . ?
Ge11 Ge12 Ge10 60.56(3) . . ?
Ge14 Ge12 Ge10 57.37(3) . . ?
Ge14 Ge12 Ge11 101.52(3) . . ?
Ge14 Ge12 Ge15 92.35(3) . . ?
Ge15 Ge12 Ge10 100.33(3) . . ?
Ge15 Ge12 Ge11 57.54(3) . . ?
Ge10 Ge13 Ge11 65.20(3) . . ?
Ge10 Ge13 Ge16 81.78(3) . . ?
Ge10 Ge13 Ge17 115.98(4) . . ?
Ge11 Ge13 Ge16 116.35(4) . . ?
Ge11 Ge13 Ge17 83.82(3) . . ?
Ge17 Ge13 Ge16 63.42(3) . . ?
Si4 Ge13 Ge10 117.90(6) . . ?
Si4 Ge13 Ge11 125.54(6) . . ?
Si4 Ge13 Ge16 117.83(6) . . ?
Si4 Ge13 Ge17 125.61(6) . . ?
Ge10 Ge14 Ge12 64.60(3) . . ?
Ge10 Ge14 Ge16 81.61(3) . . ?
Ge10 Ge14 Ge18 115.50(3) . . ?
Ge12 Ge14 Ge16 115.77(3) . . ?
Ge18 Ge14 Ge12 83.71(3) . . ?
Ge18 Ge14 Ge16 63.27(3) . . ?
Si5 Ge14 Ge10 123.32(6) . . ?
Si5 Ge14 Ge12 124.94(6) . . ?
Si5 Ge14 Ge16 119.29(6) . . ?
Si5 Ge14 Ge18 120.96(6) . . ?
Ge11 Ge15 Ge12 64.41(3) . . ?
Ge11 Ge15 Ge17 83.73(3) . . ?
Ge11 Ge15 Ge18 116.45(3) . . ?
Ge12 Ge15 Ge17 116.60(3) . . ?
Ge12 Ge15 Ge18 83.52(3) . . ?
Ge18 Ge15 Ge17 63.09(3) . . ?
Si6 Ge15 Ge11 125.38(6) . . ?
Si6 Ge15 Ge12 125.54(5) . . ?
Si6 Ge15 Ge17 117.71(6) . . ?
Si6 Ge15 Ge18 118.02(5) . . ?
Ge13 Ge16 Ge14 92.77(3) . . ?
Ge13 Ge16 Ge17 58.20(3) . . ?
Ge13 Ge16 Ge18 100.89(3) . . ?
Ge14 Ge16 Ge17 101.29(3) . . ?
Ge14 Ge16 Ge18 57.89(3) . . ?
Ge18 Ge16 Ge17 59.79(3) . . ?
Ge13 Ge17 Ge15 91.55(3) . . ?
Ge13 Ge17 Ge16 58.38(3) . . ?
Ge13 Ge17 Ge18 101.24(3) . . ?
Ge15 Ge17 Ge16 101.00(3) . . ?
Ge15 Ge17 Ge18 58.33(3) . . ?
Ge18 Ge17 Ge16 60.08(3) . . ?
Ge14 Ge18 Ge15 92.31(3) . . ?
Ge14 Ge18 Ge16 58.84(3) . . ?
Ge14 Ge18 Ge17 102.24(3) . . ?
Ge15 Ge18 Ge16 101.22(3) . . ?
Ge15 Ge18 Ge17 58.59(3) . . ?
Ge17 Ge18 Ge16 60.13(3) . . ?
Si11 Si1 Ge5 106.61(9) . . ?
Si11 Si1 Si12 112.56(11) . . ?
Si12 Si1 Ge5 105.16(9) . . ?
Si13 Si1 Ge5 108.49(8) . . ?
Si13 Si1 Si11 109.76(11) . . ?
Si13 Si1 Si12 113.84(10) . . ?
Si21 Si2 Ge6 106.59(9) . . ?
Si21 Si2 Si22 112.52(10) . . ?
Si21 Si2 Si23 111.49(10) . . ?
Si22 Si2 Ge6 108.83(8) . . ?
Si22 Si2 Si23 109.94(10) . . ?
Si23 Si2 Ge6 107.25(8) . . ?
Si31 Si3 Ge4 105.91(9) . . ?
Si31 Si3 Si33 109.31(11) . . ?
Si32 Si3 Ge4 106.31(9) . . ?
Si32 Si3 Si31 112.95(10) . . ?
Si32 Si3 Si33 111.90(10) . . ?
Si33 Si3 Ge4 110.24(8) . . ?
Si10 Si4 Ge13 107.70(10) . . ?
Si10 Si4 Si41 112.63(11) . . ?
Si41 Si4 Ge13 109.20(10) . . ?
Si42 Si4 Ge13 106.46(9) . . ?
Si42 Si4 Si10 109.05(12) . . ?
Si42 Si4 Si41 111.55(13) . . ?
Si51 Si5 Ge14 106.45(9) . . ?
Si52 Si5 Ge14 106.67(10) . . ?
Si52 Si5 Si51 111.96(11) . . ?
Si52 Si5 Si53 111.77(12) . . ?
Si53 Si5 Ge14 106.46(9) . . ?
Si53 Si5 Si51 113.02(13) . . ?
Si61 Si6 Ge15 107.40(9) . . ?
Si62 Si6 Ge15 107.02(9) . . ?
Si62 Si6 Si61 112.51(12) . . ?
Si63 Si6 Ge15 108.32(9) . . ?
Si63 Si6 Si61 111.13(10) . . ?
Si63 Si6 Si62 110.24(11) . . ?
C421 Si10 Si4 110.9(3) . . ?
C421 Si10 C422 109.8(4) . . ?
C421 Si10 C423 108.7(4) . . ?
C422 Si10 Si4 110.5(3) . . ?
C422 Si10 C423 108.4(5) . . ?
C423 Si10 Si4 108.5(4) . . ?
C111 Si11 Si1 109.1(3) . . ?
C111 Si11 C113 107.7(5) . . ?
C112 Si11 Si1 112.0(3) . . ?
C112 Si11 C111 109.3(4) . . ?
C112 Si11 C113 109.3(5) . . ?
C113 Si11 Si1 109.4(3) . . ?
C121 Si12 Si1 109.3(3) . . ?
C122 Si12 Si1 111.4(3) . . ?
C122 Si12 C121 109.8(5) . . ?
C123 Si12 Si1 111.5(3) . . ?
C123 Si12 C121 106.8(5) . . ?
C123 Si12 C122 107.9(4) . . ?
C131 Si13 Si1 109.4(3) . . ?
C132 Si13 Si1 109.9(3) . . ?
C132 Si13 C131 108.7(4) . . ?
C132 Si13 C133 108.0(4) . . ?
C133 Si13 Si1 112.1(3) . . ?
C133 Si13 C131 108.7(4) . . ?
C211 Si21 Si2 111.7(3) . . ?
C211 Si21 C212 109.4(5) . . ?
C211 Si21 C213 107.3(4) . . ?
C212 Si21 Si2 109.2(3) . . ?
C212 Si21 C213 110.8(5) . . ?
C213 Si21 Si2 108.5(3) . . ?
C221 Si22 Si2 110.2(3) . . ?
C222 Si22 Si2 109.6(3) . . ?
C222 Si22 C221 108.1(4) . . ?
C222 Si22 C223 109.1(4) . . ?
C223 Si22 Si2 110.4(2) . . ?
C223 Si22 C221 109.5(4) . . ?
C231 Si23 Si2 108.7(2) . . ?
C232 Si23 Si2 111.6(3) . . ?
C232 Si23 C231 108.1(4) . . ?
C232 Si23 C233 108.8(4) . . ?
C233 Si23 Si2 111.2(3) . . ?
C233 Si23 C231 108.4(4) . . ?
C311 Si31 Si3 112.8(3) . . ?
C311 Si31 C312 109.9(4) . . ?
C311 Si31 C313 107.1(4) . . ?
C312 Si31 Si3 108.2(3) . . ?
C313 Si31 Si3 109.6(4) . . ?
C313 Si31 C312 109.3(5) . . ?
C321 Si32 Si3 111.6(3) . . ?
C321 Si32 C322 109.1(4) . . ?
C321 Si32 C323 107.8(4) . . ?
C322 Si32 Si3 108.7(3) . . ?
C323 Si32 Si3 109.9(3) . . ?
C323 Si32 C322 109.7(4) . . ?
C331 Si33 Si3 110.9(3) . . ?
C331 Si33 C332 110.1(4) . . ?
C331 Si33 C333 106.8(4) . . ?
C332 Si33 Si3 109.8(3) . . ?
C332 Si33 C333 109.1(5) . . ?
C333 Si33 Si3 110.1(3) . . ?
C411 Si41 Si4 111.3(3) . . ?
C411 Si41 C412 108.1(4) . . ?
C411 Si41 C413 107.8(5) . . ?
C412 Si41 Si4 110.1(4) . . ?
C413 Si41 Si4 110.5(3) . . ?
C413 Si41 C412 109.1(5) . . ?
C431 Si42 Si4 109.3(4) . . ?
C431 Si42 C432 111.3(6) . . ?
C431 Si42 C433 108.2(5) . . ?
C432 Si42 Si4 110.0(3) . . ?
C433 Si42 Si4 109.3(3) . . ?
C433 Si42 C432 108.7(5) . . ?
C511 Si51 Si5 109.5(4) . . ?
C511 Si51 C512 108.9(5) . . ?
C511 Si51 C513 108.2(6) . . ?
C512 Si51 Si5 109.6(3) . . ?
C512 Si51 C513 110.2(5) . . ?
C513 Si51 Si5 110.3(4) . . ?
C521 Si52 Si5 109.7(4) . . ?
C521 Si52 C522 107.5(5) . . ?
C521 Si52 C523 109.6(6) . . ?
C522 Si52 Si5 111.5(3) . . ?
C522 Si52 C523 109.4(5) . . ?
C523 Si52 Si5 109.2(3) . . ?
C531 Si53 Si5 108.8(3) . . ?
C531 Si53 C532 110.3(5) . . ?
C531 Si53 C533 109.6(5) . . ?
C532 Si53 Si5 109.7(3) . . ?
C532 Si53 C533 108.5(5) . . ?
C533 Si53 Si5 110.0(3) . . ?
C611 Si61 Si6 110.5(3) . . ?
C612 Si61 Si6 111.0(3) . . ?
C612 Si61 C611 110.1(5) . . ?
C612 Si61 C613 108.2(5) . . ?
C613 Si61 Si6 109.8(3) . . ?
C613 Si61 C611 107.2(4) . . ?
C621 Si62 Si6 109.8(3) . . ?
C621 Si62 C622 108.5(5) . . ?
C621 Si62 C623 109.0(5) . . ?
C622 Si62 Si6 111.9(3) . . ?
C622 Si62 C623 108.1(5) . . ?
C623 Si62 Si6 109.5(3) . . ?
C631 Si63 Si6 110.8(3) . . ?
C631 Si63 C632 109.4(4) . . ?
C631 Si63 C633 109.1(3) . . ?
C632 Si63 Si6 111.1(3) . . ?
C633 Si63 Si6 107.0(2) . . ?
C633 Si63 C632 109.4(4) . . ?
C702 O701 Sm1 129.4(4) . . ?
C702 O701 C705 107.9(6) . . ?
C705 O701 Sm1 120.6(4) . . ?
C707 O706 Sm1 121.0(4) . . ?
C710 O706 Sm1 128.4(4) . . ?
C710 O706 C707 108.4(5) . . ?
Si11 C111 H11A 109.5 . . ?
Si11 C111 H11B 109.5 . . ?
Si11 C111 H11C 109.5 . . ?
H11A C111 H11B 109.5 . . ?
H11A C111 H11C 109.5 . . ?
H11B C111 H11C 109.5 . . ?
Si11 C112 H11D 109.5 . . ?
Si11 C112 H11E 109.5 . . ?
Si11 C112 H11F 109.5 . . ?
H11D C112 H11E 109.5 . . ?
H11D C112 H11F 109.5 . . ?
H11E C112 H11F 109.5 . . ?
Si11 C113 H11G 109.5 . . ?
Si11 C113 H11H 109.5 . . ?
Si11 C113 H11I 109.5 . . ?
H11G C113 H11H 109.5 . . ?
H11G C113 H11I 109.5 . . ?
H11H C113 H11I 109.5 . . ?
Si12 C121 H12A 109.5 . . ?
Si12 C121 H12B 109.5 . . ?
Si12 C121 H12C 109.5 . . ?
H12A C121 H12B 109.5 . . ?
H12A C121 H12C 109.5 . . ?
H12B C121 H12C 109.5 . . ?
Si12 C122 H12D 109.5 . . ?
Si12 C122 H12E 109.5 . . ?
Si12 C122 H12F 109.5 . . ?
H12D C122 H12E 109.5 . . ?
H12D C122 H12F 109.5 . . ?
H12E C122 H12F 109.5 . . ?
Si12 C123 H12G 109.5 . . ?
Si12 C123 H12H 109.5 . . ?
Si12 C123 H12I 109.5 . . ?
H12G C123 H12H 109.5 . . ?
H12G C123 H12I 109.5 . . ?
H12H C123 H12I 109.5 . . ?
Si13 C131 H13A 109.5 . . ?
Si13 C131 H13B 109.5 . . ?
Si13 C131 H13C 109.5 . . ?
H13A C131 H13B 109.5 . . ?
H13A C131 H13C 109.5 . . ?
H13B C131 H13C 109.5 . . ?
Si13 C132 H13D 109.5 . . ?
Si13 C132 H13E 109.5 . . ?
Si13 C132 H13F 109.5 . . ?
H13D C132 H13E 109.5 . . ?
H13D C132 H13F 109.5 . . ?
H13E C132 H13F 109.5 . . ?
Si13 C133 H13G 109.5 . . ?
Si13 C133 H13H 109.5 . . ?
Si13 C133 H13I 109.5 . . ?
H13G C133 H13H 109.5 . . ?
H13G C133 H13I 109.5 . . ?
H13H C133 H13I 109.5 . . ?
Si21 C211 H21A 109.5 . . ?
Si21 C211 H21B 109.5 . . ?
Si21 C211 H21C 109.5 . . ?
H21A C211 H21B 109.5 . . ?
H21A C211 H21C 109.5 . . ?
H21B C211 H21C 109.5 . . ?
Si21 C212 H21D 109.5 . . ?
Si21 C212 H21E 109.5 . . ?
Si21 C212 H21F 109.5 . . ?
H21D C212 H21E 109.5 . . ?
H21D C212 H21F 109.5 . . ?
H21E C212 H21F 109.5 . . ?
Si21 C213 H21G 109.5 . . ?
Si21 C213 H21H 109.5 . . ?
Si21 C213 H21I 109.5 . . ?
H21G C213 H21H 109.5 . . ?
H21G C213 H21I 109.5 . . ?
H21H C213 H21I 109.5 . . ?
Si22 C221 H22A 109.5 . . ?
Si22 C221 H22B 109.5 . . ?
Si22 C221 H22C 109.5 . . ?
H22A C221 H22B 109.5 . . ?
H22A C221 H22C 109.5 . . ?
H22B C221 H22C 109.5 . . ?
Si22 C222 H22D 109.5 . . ?
Si22 C222 H22E 109.5 . . ?
Si22 C222 H22F 109.5 . . ?
H22D C222 H22E 109.5 . . ?
H22D C222 H22F 109.5 . . ?
H22E C222 H22F 109.5 . . ?
Si22 C223 H22G 109.5 . . ?
Si22 C223 H22H 109.5 . . ?
Si22 C223 H22I 109.5 . . ?
H22G C223 H22H 109.5 . . ?
H22G C223 H22I 109.5 . . ?
H22H C223 H22I 109.5 . . ?
Si23 C231 H23A 109.5 . . ?
Si23 C231 H23B 109.5 . . ?
Si23 C231 H23C 109.5 . . ?
H23A C231 H23B 109.5 . . ?
H23A C231 H23C 109.5 . . ?
H23B C231 H23C 109.5 . . ?
Si23 C232 H23D 109.5 . . ?
Si23 C232 H23E 109.5 . . ?
Si23 C232 H23F 109.5 . . ?
H23D C232 H23E 109.5 . . ?
H23D C232 H23F 109.5 . . ?
H23E C232 H23F 109.5 . . ?
Si23 C233 H23G 109.5 . . ?
Si23 C233 H23H 109.5 . . ?
Si23 C233 H23I 109.5 . . ?
H23G C233 H23H 109.5 . . ?
H23G C233 H23I 109.5 . . ?
H23H C233 H23I 109.5 . . ?
Si31 C311 H31A 109.5 . . ?
Si31 C311 H31B 109.5 . . ?
Si31 C311 H31C 109.5 . . ?
H31A C311 H31B 109.5 . . ?
H31A C311 H31C 109.5 . . ?
H31B C311 H31C 109.5 . . ?
Si31 C312 H31D 109.5 . . ?
Si31 C312 H31E 109.5 . . ?
Si31 C312 H31F 109.5 . . ?
H31D C312 H31E 109.5 . . ?
H31D C312 H31F 109.5 . . ?
H31E C312 H31F 109.5 . . ?
Si31 C313 H31G 109.5 . . ?
Si31 C313 H31H 109.5 . . ?
Si31 C313 H31I 109.5 . . ?
H31G C313 H31H 109.5 . . ?
H31G C313 H31I 109.5 . . ?
H31H C313 H31I 109.5 . . ?
Si32 C321 H32A 109.5 . . ?
Si32 C321 H32B 109.5 . . ?
Si32 C321 H32C 109.5 . . ?
H32A C321 H32B 109.5 . . ?
H32A C321 H32C 109.5 . . ?
H32B C321 H32C 109.5 . . ?
Si32 C322 H32D 109.5 . . ?
Si32 C322 H32E 109.5 . . ?
Si32 C322 H32F 109.5 . . ?
H32D C322 H32E 109.5 . . ?
H32D C322 H32F 109.5 . . ?
H32E C322 H32F 109.5 . . ?
Si32 C323 H32G 109.5 . . ?
Si32 C323 H32H 109.5 . . ?
Si32 C323 H32I 109.5 . . ?
H32G C323 H32H 109.5 . . ?
H32G C323 H32I 109.5 . . ?
H32H C323 H32I 109.5 . . ?
Si33 C331 H33A 109.5 . . ?
Si33 C331 H33B 109.5 . . ?
Si33 C331 H33C 109.5 . . ?
H33A C331 H33B 109.5 . . ?
H33A C331 H33C 109.5 . . ?
H33B C331 H33C 109.5 . . ?
Si33 C332 H33D 109.5 . . ?
Si33 C332 H33E 109.5 . . ?
Si33 C332 H33F 109.5 . . ?
H33D C332 H33E 109.5 . . ?
H33D C332 H33F 109.5 . . ?
H33E C332 H33F 109.5 . . ?
Si33 C333 H33G 109.5 . . ?
Si33 C333 H33H 109.5 . . ?
Si33 C333 H33I 109.5 . . ?
H33G C333 H33H 109.5 . . ?
H33G C333 H33I 109.5 . . ?
H33H C333 H33I 109.5 . . ?
Si41 C411 H41A 109.5 . . ?
Si41 C411 H41B 109.5 . . ?
Si41 C411 H41C 109.5 . . ?
H41A C411 H41B 109.5 . . ?
H41A C411 H41C 109.5 . . ?
H41B C411 H41C 109.5 . . ?
Si41 C412 H41D 109.5 . . ?
Si41 C412 H41E 109.5 . . ?
Si41 C412 H41F 109.5 . . ?
H41D C412 H41E 109.5 . . ?
H41D C412 H41F 109.5 . . ?
H41E C412 H41F 109.5 . . ?
Si41 C413 H41G 109.5 . . ?
Si41 C413 H41H 109.5 . . ?
Si41 C413 H41I 109.5 . . ?
H41G C413 H41H 109.5 . . ?
H41G C413 H41I 109.5 . . ?
H41H C413 H41I 109.5 . . ?
Si10 C421 H42A 109.5 . . ?
Si10 C421 H42B 109.5 . . ?
Si10 C421 H42C 109.5 . . ?
H42A C421 H42B 109.5 . . ?
H42A C421 H42C 109.5 . . ?
H42B C421 H42C 109.5 . . ?
Si10 C422 H42D 109.5 . . ?
Si10 C422 H42E 109.5 . . ?
Si10 C422 H42F 109.5 . . ?
H42D C422 H42E 109.5 . . ?
H42D C422 H42F 109.5 . . ?
H42E C422 H42F 109.5 . . ?
Si10 C423 H42G 109.5 . . ?
Si10 C423 H42H 109.5 . . ?
Si10 C423 H42I 109.5 . . ?
H42G C423 H42H 109.5 . . ?
H42G C423 H42I 109.5 . . ?
H42H C423 H42I 109.5 . . ?
Si42 C431 H43A 109.5 . . ?
Si42 C431 H43B 109.5 . . ?
Si42 C431 H43C 109.5 . . ?
H43A C431 H43B 109.5 . . ?
H43A C431 H43C 109.5 . . ?
H43B C431 H43C 109.5 . . ?
Si42 C432 H43D 109.5 . . ?
Si42 C432 H43E 109.5 . . ?
Si42 C432 H43F 109.5 . . ?
H43D C432 H43E 109.5 . . ?
H43D C432 H43F 109.5 . . ?
H43E C432 H43F 109.5 . . ?
Si42 C433 H43G 109.5 . . ?
Si42 C433 H43H 109.5 . . ?
Si42 C433 H43I 109.5 . . ?
H43G C433 H43H 109.5 . . ?
H43G C433 H43I 109.5 . . ?
H43H C433 H43I 109.5 . . ?
Si51 C511 H51A 109.5 . . ?
Si51 C511 H51B 109.5 . . ?
Si51 C511 H51C 109.5 . . ?
H51A C511 H51B 109.5 . . ?
H51A C511 H51C 109.5 . . ?
H51B C511 H51C 109.5 . . ?
Si51 C512 H51D 109.5 . . ?
Si51 C512 H51E 109.5 . . ?
Si51 C512 H51F 109.5 . . ?
H51D C512 H51E 109.5 . . ?
H51D C512 H51F 109.5 . . ?
H51E C512 H51F 109.5 . . ?
Si51 C513 H51G 109.5 . . ?
Si51 C513 H51H 109.5 . . ?
Si51 C513 H51I 109.5 . . ?
H51G C513 H51H 109.5 . . ?
H51G C513 H51I 109.5 . . ?
H51H C513 H51I 109.5 . . ?
Si52 C521 H52A 109.5 . . ?
Si52 C521 H52B 109.5 . . ?
Si52 C521 H52C 109.5 . . ?
H52A C521 H52B 109.5 . . ?
H52A C521 H52C 109.5 . . ?
H52B C521 H52C 109.5 . . ?
Si52 C522 H52D 109.5 . . ?
Si52 C522 H52E 109.5 . . ?
Si52 C522 H52F 109.5 . . ?
H52D C522 H52E 109.5 . . ?
H52D C522 H52F 109.5 . . ?
H52E C522 H52F 109.5 . . ?
Si52 C523 H52G 109.5 . . ?
Si52 C523 H52H 109.5 . . ?
Si52 C523 H52I 109.5 . . ?
H52G C523 H52H 109.5 . . ?
H52G C523 H52I 109.5 . . ?
H52H C523 H52I 109.5 . . ?
Si53 C531 H53A 109.5 . . ?
Si53 C531 H53B 109.5 . . ?
Si53 C531 H53C 109.5 . . ?
H53A C531 H53B 109.5 . . ?
H53A C531 H53C 109.5 . . ?
H53B C531 H53C 109.5 . . ?
Si53 C532 H53D 109.5 . . ?
Si53 C532 H53E 109.5 . . ?
Si53 C532 H53F 109.5 . . ?
H53D C532 H53E 109.5 . . ?
H53D C532 H53F 109.5 . . ?
H53E C532 H53F 109.5 . . ?
Si53 C533 H53G 109.5 . . ?
Si53 C533 H53H 109.5 . . ?
Si53 C533 H53I 109.5 . . ?
H53G C533 H53H 109.5 . . ?
H53G C533 H53I 109.5 . . ?
H53H C533 H53I 109.5 . . ?
Si61 C611 H61A 109.5 . . ?
Si61 C611 H61B 109.5 . . ?
Si61 C611 H61C 109.5 . . ?
H61A C611 H61B 109.5 . . ?
H61A C611 H61C 109.5 . . ?
H61B C611 H61C 109.5 . . ?
Si61 C612 H61D 109.5 . . ?
Si61 C612 H61E 109.5 . . ?
Si61 C612 H61F 109.5 . . ?
H61D C612 H61E 109.5 . . ?
H61D C612 H61F 109.5 . . ?
H61E C612 H61F 109.5 . . ?
Si61 C613 H61G 109.5 . . ?
Si61 C613 H61H 109.5 . . ?
Si61 C613 H61I 109.5 . . ?
H61G C613 H61H 109.5 . . ?
H61G C613 H61I 109.5 . . ?
H61H C613 H61I 109.5 . . ?
Si62 C621 H62A 109.5 . . ?
Si62 C621 H62B 109.5 . . ?
Si62 C621 H62C 109.5 . . ?
H62A C621 H62B 109.5 . . ?
H62A C621 H62C 109.5 . . ?
H62B C621 H62C 109.5 . . ?
Si62 C622 H62D 109.5 . . ?
Si62 C622 H62E 109.5 . . ?
Si62 C622 H62F 109.5 . . ?
H62D C622 H62E 109.5 . . ?
H62D C622 H62F 109.5 . . ?
H62E C622 H62F 109.5 . . ?
Si62 C623 H62G 109.5 . . ?
Si62 C623 H62H 109.5 . . ?
Si62 C623 H62I 109.5 . . ?
H62G C623 H62H 109.5 . . ?
H62G C623 H62I 109.5 . . ?
H62H C623 H62I 109.5 . . ?
Si63 C631 H63A 109.5 . . ?
Si63 C631 H63B 109.5 . . ?
Si63 C631 H63C 109.5 . . ?
H63A C631 H63B 109.5 . . ?
H63A C631 H63C 109.5 . . ?
H63B C631 H63C 109.5 . . ?
Si63 C632 H63D 109.5 . . ?
Si63 C632 H63E 109.5 . . ?
Si63 C632 H63F 109.5 . . ?
H63D C632 H63E 109.5 . . ?
H63D C632 H63F 109.5 . . ?
H63E C632 H63F 109.5 . . ?
Si63 C633 H63G 109.5 . . ?
Si63 C633 H63H 109.5 . . ?
Si63 C633 H63I 109.5 . . ?
H63G C633 H63H 109.5 . . ?
H63G C633 H63I 109.5 . . ?
H63H C633 H63I 109.5 . . ?
O701 C702 H70A 110.4 . . ?
O701 C702 H70B 110.4 . . ?
O701 C702 C703 106.4(7) . . ?
H70A C702 H70B 108.6 . . ?
C703 C702 H70A 110.4 . . ?
C703 C702 H70B 110.4 . . ?
C702 C703 H70C 111.3 . . ?
C702 C703 H70D 111.3 . . ?
H70C C703 H70D 109.2 . . ?
C704 C703 C702 102.5(7) . . ?
C704 C703 H70C 111.3 . . ?
C704 C703 H70D 111.3 . . ?
C703 C704 H70E 110.8 . . ?
C703 C704 H70F 110.8 . . ?
C703 C704 C705 104.6(7) . . ?
H70E C704 H70F 108.9 . . ?
C705 C704 H70E 110.8 . . ?
C705 C704 H70F 110.8 . . ?
O701 C705 C704 106.6(7) . . ?
O701 C705 H70G 110.4 . . ?
O701 C705 H70H 110.4 . . ?
C704 C705 H70G 110.4 . . ?
C704 C705 H70H 110.4 . . ?
H70G C705 H70H 108.6 . . ?
O706 C707 H70I 110.4 . . ?
O706 C707 H70J 110.4 . . ?
O706 C707 C708 106.7(6) . . ?
H70I C707 H70J 108.6 . . ?
C708 C707 H70I 110.4 . . ?
C708 C707 H70J 110.4 . . ?
C707 C708 H70K 111.2 . . ?
C707 C708 H70L 111.2 . . ?
C707 C708 C709 102.7(6) . . ?
H70K C708 H70L 109.1 . . ?
C709 C708 H70K 111.2 . . ?
C709 C708 H70L 111.2 . . ?
C708 C709 H70M 111.2 . . ?
C708 C709 H70N 111.2 . . ?
H70M C709 H70N 109.1 . . ?
C710 C709 C708 102.9(7) . . ?
C710 C709 H70M 111.2 . . ?
C710 C709 H70N 111.2 . . ?
O706 C710 C709 106.7(6) . . ?
O706 C710 H71A 110.4 . . ?
O706 C710 H71B 110.4 . . ?
C709 C710 H71A 110.4 . . ?
C709 C710 H71B 110.4 . . ?
H71A C710 H71B 108.6 . . ?
H80A C801 H80B 109.5 . . ?
H80A C801 H80C 109.5 . . ?
H80B C801 H80C 109.5 . . ?
C802 C801 H80A 109.5 . . ?
C802 C801 H80B 109.5 . . ?
C802 C801 H80C 109.5 . . ?
C801 C802 H80D 109.7 . . ?
C801 C802 H80E 109.7 . . ?
H80D C802 H80E 108.2 . . ?
C803 C802 C801 110(2) . . ?
C803 C802 H80D 109.7 . . ?
C803 C802 H80E 109.7 . . ?
C802 C803 H80F 108.2 . . ?
C802 C803 H80G 108.3 . . ?
H80F C803 H80G 107.4 . . ?
C804 C803 C802 116(2) . . ?
C804 C803 H80F 108.2 . . ?
C804 C803 H80G 108.2 . . ?
C803 C804 H80H 107.6 . . ?
C803 C804 H80I 107.6 . . ?
H80H C804 H80I 107.0 . . ?
C805 C804 C803 118.9(19) . . ?
C805 C804 H80H 107.6 . . ?
C805 C804 H80I 107.6 . . ?
C804 C805 H80J 108.3 . . ?
C804 C805 H80K 108.3 . . ?
C804 C805 C806 115.9(19) . . ?
H80J C805 H80K 107.4 . . ?
C806 C805 H80J 108.3 . . ?
C806 C805 H80K 108.3 . . ?
C805 C806 H80L 109.5 . . ?
C805 C806 H80M 109.5 . . ?
C805 C806 H80N 109.5 . . ?
H80L C806 H80M 109.5 . . ?
H80L C806 H80N 109.5 . . ?
H80M C806 H80N 109.5 . . ?
H80O C807 H80P 109.5 . . ?
H80O C807 H80Q 109.5 . . ?
H80P C807 H80Q 109.5 . . ?
C808 C807 H80O 109.5 . . ?
C808 C807 H80P 109.5 . . ?
C808 C807 H80Q 109.5 . . ?
C807 C808 H80R 107.3 . . ?
C807 C808 H80S 107.3 . . ?
C807 C808 C809 120(2) . . ?
H80R C808 H80S 106.9 . . ?
C809 C808 H80R 107.3 . . ?
C809 C808 H80S 107.3 . . ?
C808 C809 H80T 109.2 . . ?
C808 C809 H80U 109.2 . . ?
C808 C809 C810 112.3(18) . . ?
H80T C809 H80U 107.9 . . ?
C810 C809 H80T 109.2 . . ?
C810 C809 H80U 109.2 . . ?
C809 C810 H81A 106.6 . . ?
C809 C810 H81B 106.6 . . ?
H81A C810 H81B 106.6 . . ?
C811 C810 C809 123(2) . . ?
C811 C810 H81A 106.6 . . ?
C811 C810 H81B 106.6 . . ?
C810 C811 H81C 109.7 . . ?
C810 C811 H81D 109.7 . . ?
C810 C811 C812 110.0(19) . . ?
H81C C811 H81D 108.2 . . ?
C812 C811 H81C 109.7 . . ?
C812 C811 H81D 109.7 . . ?
C811 C812 H81E 109.5 . . ?
C811 C812 H81F 109.5 . . ?
C811 C812 H81G 109.5 . . ?
H81E C812 H81F 109.5 . . ?
H81E C812 H81G 109.5 . . ?
H81F C812 H81G 109.5 . . ?
H81H C813 H81I 109.5 . . ?
H81H C813 H81J 109.5 . . ?
H81I C813 H81J 109.5 . . ?
C814 C813 H81H 109.5 . . ?
C814 C813 H81I 109.5 . . ?
C814 C813 H81J 109.5 . . ?
C813 C814 H81K 114.4 . . ?
C813 C814 H81L 114.4 . . ?
C813 C814 C815 85.7(16) . . ?
H81K C814 H81L 111.5 . . ?
C815 C814 H81K 114.4 . . ?
C815 C814 H81L 114.4 . . ?
C814 C815 H81M 114.0 . . ?
C814 C815 H81N 114.0 . . ?
H81M C815 H81N 111.2 . . ?
C816 C815 C814 87.8(17) . . ?
C816 C815 H81M 114.0 . . ?
C816 C815 H81N 114.0 . . ?
C815 C816 H81O 114.0 . . ?
C815 C816 H81P 114.0 . . ?
C815 C816 C817 87.9(17) . . ?
H81O C816 H81P 111.2 . . ?
C817 C816 H81O 114.0 . . ?
C817 C816 H81P 114.0 . . ?
C816 C817 H81Q 114.2 . . ?
C816 C817 H81R 114.2 . . ?
C816 C817 C818 86.9(16) . . ?
H81Q C817 H81R 111.3 . . ?
C818 C817 H81Q 114.2 . . ?
C818 C817 H81R 114.2 . . ?
C817 C818 H81S 109.5 . . ?
C817 C818 H81T 109.5 . . ?
C817 C818 H81U 109.5 . . ?
H81S C818 H81T 109.5 . . ?
H81S C818 H81U 109.5 . . ?
H81T C818 H81U 109.5 . . ?

loop_
_geom_bond_atom_site_label_1
_geom_bond_atom_site_label_2
_geom_bond_distance
_geom_bond_site_symmetry_2
_geom_bond_publ_flag
Sm1 Ge1 3.3649(9) . ?
Sm1 Ge3 3.4610(9) . ?
Sm1 Ge10 3.4297(9) . ?
Sm1 Ge11 3.4237(10) . ?
Sm1 O701 2.491(4) . ?
Sm1 O706 2.469(4) . ?
Ge1 Ge2 2.7104(11) . ?
Ge1 Ge3 2.6764(10) . ?
Ge1 Ge4 2.5047(10) . ?
Ge1 Ge6 2.5142(10) . ?
Ge2 Ge3 2.7340(10) . ?
Ge2 Ge4 2.5288(10) . ?
Ge2 Ge5 2.5275(10) . ?
Ge3 Ge5 2.5054(11) . ?
Ge3 Ge6 2.5214(10) . ?
Ge4 Ge7 2.5539(11) . ?
Ge4 Ge8 2.5363(10) . ?
Ge4 Si3 2.3718(18) . ?
Ge5 Ge8 2.5263(10) . ?
Ge5 Ge9 2.5461(10) . ?
Ge5 Si1 2.3733(18) . ?
Ge6 Ge7 2.5428(10) . ?
Ge6 Ge9 2.5476(11) . ?
Ge6 Si2 2.3685(19) . ?
Ge7 Ge8 2.6726(10) . ?
Ge7 Ge9 2.6254(10) . ?
Ge8 Ge9 2.6999(10) . ?
Ge10 Ge11 2.7162(10) . ?
Ge10 Ge12 2.6958(10) . ?
Ge10 Ge13 2.5191(11) . ?
Ge10 Ge14 2.5132(10) . ?
Ge11 Ge12 2.6910(10) . ?
Ge11 Ge13 2.5222(10) . ?
Ge11 Ge15 2.5174(10) . ?
Ge12 Ge14 2.5313(11) . ?
Ge12 Ge15 2.5318(11) . ?
Ge13 Ge16 2.5395(11) . ?
Ge13 Ge17 2.5345(10) . ?
Ge13 Si4 2.3671(19) . ?
Ge14 Ge16 2.5540(11) . ?
Ge14 Ge18 2.5281(11) . ?
Ge14 Si5 2.377(2) . ?
Ge15 Ge17 2.5437(10) . ?
Ge15 Ge18 2.5366(11) . ?
Ge15 Si6 2.3799(19) . ?
Ge16 Ge17 2.6671(11) . ?
Ge16 Ge18 2.6658(11) . ?
Ge17 Ge18 2.6578(11) . ?
Si1 Si11 2.348(3) . ?
Si1 Si12 2.350(3) . ?
Si1 Si13 2.343(3) . ?
Si2 Si21 2.332(3) . ?
Si2 Si22 2.344(3) . ?
Si2 Si23 2.348(3) . ?
Si3 Si31 2.344(3) . ?
Si3 Si32 2.344(3) . ?
Si3 Si33 2.346(3) . ?
Si4 Si10 2.348(3) . ?
Si4 Si41 2.348(3) . ?
Si4 Si42 2.339(3) . ?
Si5 Si51 2.347(3) . ?
Si5 Si52 2.339(3) . ?
Si5 Si53 2.342(3) . ?
Si6 Si61 2.353(3) . ?
Si6 Si62 2.349(3) . ?
Si6 Si63 2.338(3) . ?
Si10 C421 1.869(8) . ?
Si10 C422 1.871(9) . ?
Si10 C423 1.876(8) . ?
Si11 C111 1.865(9) . ?
Si11 C112 1.855(9) . ?
Si11 C113 1.878(9) . ?
Si12 C121 1.870(8) . ?
Si12 C122 1.867(8) . ?
Si12 C123 1.858(9) . ?
Si13 C131 1.869(8) . ?
Si13 C132 1.856(8) . ?
Si13 C133 1.857(8) . ?
Si21 C211 1.862(8) . ?
Si21 C212 1.866(9) . ?
Si21 C213 1.873(8) . ?
Si22 C221 1.878(8) . ?
Si22 C222 1.856(8) . ?
Si22 C223 1.871(7) . ?
Si23 C231 1.876(7) . ?
Si23 C232 1.859(8) . ?
Si23 C233 1.872(8) . ?
Si31 C311 1.851(7) . ?
Si31 C312 1.871(9) . ?
Si31 C313 1.863(9) . ?
Si32 C321 1.854(8) . ?
Si32 C322 1.878(8) . ?
Si32 C323 1.864(8) . ?
Si33 C331 1.840(8) . ?
Si33 C332 1.852(9) . ?
Si33 C333 1.895(8) . ?
Si41 C411 1.866(9) . ?
Si41 C412 1.881(9) . ?
Si41 C413 1.881(10) . ?
Si42 C431 1.865(12) . ?
Si42 C432 1.874(10) . ?
Si42 C433 1.867(8) . ?
Si51 C511 1.868(10) . ?
Si51 C512 1.873(8) . ?
Si51 C513 1.881(9) . ?
Si52 C521 1.858(10) . ?
Si52 C522 1.859(8) . ?
Si52 C523 1.878(10) . ?
Si53 C531 1.861(10) . ?
Si53 C532 1.876(8) . ?
Si53 C533 1.884(9) . ?
Si61 C611 1.875(9) . ?
Si61 C612 1.836(10) . ?
Si61 C613 1.863(9) . ?
Si62 C621 1.856(10) . ?
Si62 C622 1.876(9) . ?
Si62 C623 1.887(8) . ?
Si63 C631 1.859(7) . ?
Si63 C632 1.872(7) . ?
Si63 C633 1.864(7) . ?
O701 C702 1.427(9) . ?
O701 C705 1.427(9) . ?
O706 C707 1.455(8) . ?
O706 C710 1.433(8) . ?
C111 H11A 0.9800 . ?
C111 H11B 0.9800 . ?
C111 H11C 0.9800 . ?
C112 H11D 0.9800 . ?
C112 H11E 0.9800 . ?
C112 H11F 0.9800 . ?
C113 H11G 0.9800 . ?
C113 H11H 0.9800 . ?
C113 H11I 0.9800 . ?
C121 H12A 0.9800 . ?
C121 H12B 0.9800 . ?
C121 H12C 0.9800 . ?
C122 H12D 0.9800 . ?
C122 H12E 0.9800 . ?
C122 H12F 0.9800 . ?
C123 H12G 0.9800 . ?
C123 H12H 0.9800 . ?
C123 H12I 0.9800 . ?
C131 H13A 0.9800 . ?
C131 H13B 0.9800 . ?
C131 H13C 0.9800 . ?
C132 H13D 0.9800 . ?
C132 H13E 0.9800 . ?
C132 H13F 0.9800 . ?
C133 H13G 0.9800 . ?
C133 H13H 0.9800 . ?
C133 H13I 0.9800 . ?
C211 H21A 0.9800 . ?
C211 H21B 0.9800 . ?
C211 H21C 0.9800 . ?
C212 H21D 0.9800 . ?
C212 H21E 0.9800 . ?
C212 H21F 0.9800 . ?
C213 H21G 0.9800 . ?
C213 H21H 0.9800 . ?
C213 H21I 0.9800 . ?
C221 H22A 0.9800 . ?
C221 H22B 0.9800 . ?
C221 H22C 0.9800 . ?
C222 H22D 0.9800 . ?
C222 H22E 0.9800 . ?
C222 H22F 0.9800 . ?
C223 H22G 0.9800 . ?
C223 H22H 0.9800 . ?
C223 H22I 0.9800 . ?
C231 H23A 0.9800 . ?
C231 H23B 0.9800 . ?
C231 H23C 0.9800 . ?
C232 H23D 0.9800 . ?
C232 H23E 0.9800 . ?
C232 H23F 0.9800 . ?
C233 H23G 0.9800 . ?
C233 H23H 0.9800 . ?
C233 H23I 0.9800 . ?
C311 H31A 0.9800 . ?
C311 H31B 0.9800 . ?
C311 H31C 0.9800 . ?
C312 H31D 0.9800 . ?
C312 H31E 0.9800 . ?
C312 H31F 0.9800 . ?
C313 H31G 0.9800 . ?
C313 H31H 0.9800 . ?
C313 H31I 0.9800 . ?
C321 H32A 0.9800 . ?
C321 H32B 0.9800 . ?
C321 H32C 0.9800 . ?
C322 H32D 0.9800 . ?
C322 H32E 0.9800 . ?
C322 H32F 0.9800 . ?
C323 H32G 0.9800 . ?
C323 H32H 0.9800 . ?
C323 H32I 0.9800 . ?
C331 H33A 0.9800 . ?
C331 H33B 0.9800 . ?
C331 H33C 0.9800 . ?
C332 H33D 0.9800 . ?
C332 H33E 0.9800 . ?
C332 H33F 0.9800 . ?
C333 H33G 0.9800 . ?
C333 H33H 0.9800 . ?
C333 H33I 0.9800 . ?
C411 H41A 0.9800 . ?
C411 H41B 0.9800 . ?
C411 H41C 0.9800 . ?
C412 H41D 0.9800 . ?
C412 H41E 0.9800 . ?
C412 H41F 0.9800 . ?
C413 H41G 0.9800 . ?
C413 H41H 0.9800 . ?
C413 H41I 0.9800 . ?
C421 H42A 0.9800 . ?
C421 H42B 0.9800 . ?
C421 H42C 0.9800 . ?
C422 H42D 0.9800 . ?
C422 H42E 0.9800 . ?
C422 H42F 0.9800 . ?
C423 H42G 0.9800 . ?
C423 H42H 0.9800 . ?
C423 H42I 0.9800 . ?
C431 H43A 0.9800 . ?
C431 H43B 0.9800 . ?
C431 H43C 0.9800 . ?
C432 H43D 0.9800 . ?
C432 H43E 0.9800 . ?
C432 H43F 0.9800 . ?
C433 H43G 0.9800 . ?
C433 H43H 0.9800 . ?
C433 H43I 0.9800 . ?
C511 H51A 0.9800 . ?
C511 H51B 0.9800 . ?
C511 H51C 0.9800 . ?
C512 H51D 0.9800 . ?
C512 H51E 0.9800 . ?
C512 H51F 0.9800 . ?
C513 H51G 0.9800 . ?
C513 H51H 0.9800 . ?
C513 H51I 0.9800 . ?
C521 H52A 0.9800 . ?
C521 H52B 0.9800 . ?
C521 H52C 0.9800 . ?
C522 H52D 0.9800 . ?
C522 H52E 0.9800 . ?
C522 H52F 0.9800 . ?
C523 H52G 0.9800 . ?
C523 H52H 0.9800 . ?
C523 H52I 0.9800 . ?
C531 H53A 0.9800 . ?
C531 H53B 0.9800 . ?
C531 H53C 0.9800 . ?
C532 H53D 0.9800 . ?
C532 H53E 0.9800 . ?
C532 H53F 0.9800 . ?
C533 H53G 0.9800 . ?
C533 H53H 0.9800 . ?
C533 H53I 0.9800 . ?
C611 H61A 0.9800 . ?
C611 H61B 0.9800 . ?
C611 H61C 0.9800 . ?
C612 H61D 0.9800 . ?
C612 H61E 0.9800 . ?
C612 H61F 0.9800 . ?
C613 H61G 0.9800 . ?
C613 H61H 0.9800 . ?
C613 H61I 0.9800 . ?
C621 H62A 0.9800 . ?
C621 H62B 0.9800 . ?
C621 H62C 0.9800 . ?
C622 H62D 0.9800 . ?
C622 H62E 0.9800 . ?
C622 H62F 0.9800 . ?
C623 H62G 0.9800 . ?
C623 H62H 0.9800 . ?
C623 H62I 0.9800 . ?
C631 H63A 0.9800 . ?
C631 H63B 0.9800 . ?
C631 H63C 0.9800 . ?
C632 H63D 0.9800 . ?
C632 H63E 0.9800 . ?
C632 H63F 0.9800 . ?
C633 H63G 0.9800 . ?
C633 H63H 0.9800 . ?
C633 H63I 0.9800 . ?
C702 H70A 0.9900 . ?
C702 H70B 0.9900 . ?
C702 C703 1.492(11) . ?
C703 H70C 0.9900 . ?
C703 H70D 0.9900 . ?
C703 C704 1.454(12) . ?
C704 H70E 0.9900 . ?
C704 H70F 0.9900 . ?
C704 C705 1.508(11) . ?
C705 H70G 0.9900 . ?
C705 H70H 0.9900 . ?
C707 H70I 0.9900 . ?
C707 H70J 0.9900 . ?
C707 C708 1.487(11) . ?
C708 H70K 0.9900 . ?
C708 H70L 0.9900 . ?
C708 C709 1.516(11) . ?
C709 H70M 0.9900 . ?
C709 H70N 0.9900 . ?
C709 C710 1.481(10) . ?
C710 H71A 0.9900 . ?
C710 H71B 0.9900 . ?
C801 H80A 0.9800 . ?
C801 H80B 0.9800 . ?
C801 H80C 0.9800 . ?
C801 C802 1.529(16) . ?
C802 H80D 0.9900 . ?
C802 H80E 0.9900 . ?
C802 C803 1.522(16) . ?
C803 H80F 0.9900 . ?
C803 H80G 0.9900 . ?
C803 C804 1.492(15) . ?
C804 H80H 0.9900 . ?
C804 H80I 0.9900 . ?
C804 C805 1.488(15) . ?
C805 H80J 0.9900 . ?
C805 H80K 0.9900 . ?
C805 C806 1.489(14) . ?
C806 H80L 0.9800 . ?
C806 H80M 0.9800 . ?
C806 H80N 0.9800 . ?
C807 H80O 0.9800 . ?
C807 H80P 0.9800 . ?
C807 H80Q 0.9800 . ?
C807 C808 1.465(16) . ?
C808 H80R 0.9900 . ?
C808 H80S 0.9900 . ?
C808 C809 1.472(16) . ?
C809 H80T 0.9900 . ?
C809 H80U 0.9900 . ?
C809 C810 1.479(16) . ?
C810 H81A 0.9900 . ?
C810 H81B 0.9900 . ?
C810 C811 1.476(16) . ?
C811 H81C 0.9900 . ?
C811 H81D 0.9900 . ?
C811 C812 1.505(16) . ?
C812 H81E 0.9800 . ?
C812 H81F 0.9800 . ?
C812 H81G 0.9800 . ?
C813 H81H 0.9800 . ?
C813 H81I 0.9800 . ?
C813 H81J 0.9800 . ?
C813 C814 1.550(14) . ?
C814 H81K 0.9900 . ?
C814 H81L 0.9900 . ?
C814 C815 1.551(14) . ?
C815 H81M 0.9900 . ?
C815 H81N 0.9900 . ?
C815 C816 1.524(14) . ?
C816 H81O 0.9900 . ?
C816 H81P 0.9900 . ?
C816 C817 1.546(14) . ?
C817 H81Q 0.9900 . ?
C817 H81R 0.9900 . ?
C817 C818 1.547(14) . ?
C818 H81S 0.9800 . ?
C818 H81T 0.9800 . ?
C818 H81U 0.9800 . ?
